data_7704028
loop_
_publ_author_name
'Li, Jingyang'
'He, Ying'
'Wang, Li'
'Pan, Qinhe'
'Song, Zhiguang'
'Shi, Xiaodong'

_publ_section_title
;
 Design and synthesis of photoluminescent active interpenetrating
 metal-organic frameworks using N-2-aryl-1,2,3-triazole ligands.
;
_journal_issue 17
_journal_name_full 'Dalton transactions (Cambridge, England : 2003)'
_journal_page_first 5429
_journal_page_last 5433
_journal_paper_doi 10.1039/d0dt00933d
_journal_volume 49
_journal_year 2020
_chemical_formula_sum 'C101 H69 N15 O36 Zn7'
_chemical_formula_weight 2526.30
_space_group_crystal_system monoclinic
_space_group_IT_number 14
_space_group_name_Hall '-P 2ybc'
_space_group_name_H-M_alt 'P 1 21/c 1'
_atom_sites_solution_hydrogens gemo
_audit_creation_method SHELXL-2014/7
_audit_update_record
;
2019-12-25 deposited with the CCDC.	2020-04-08 downloaded from the CCDC.
;
_cell_angle_alpha 90
_cell_angle_beta 92.371(2)
_cell_angle_gamma 90
_cell_formula_units_Z 4
_cell_length_a 29.6681(15)
_cell_length_b 27.6756(17)
_cell_length_c 14.3832(7)
_cell_measurement_reflns_used 2993
_cell_measurement_temperature 278(2)
_cell_measurement_theta_max 25
_cell_measurement_theta_min 2.3
_cell_volume 11799.7(11)
_computing_cell_refinement 'Bruker SMART'
_computing_data_collection 'Bruker SMART'
_computing_data_reduction 'Bruker SAINT'
_computing_molecular_graphics 'Bruker SHELXTL'
_computing_publication_material 'Bruker SHELXTL'
_computing_structure_refinement 'SHELXL-2014/7 (Sheldrick, 2014)'
_computing_structure_solution 'Bruker SHELXTL'
_diffrn_ambient_temperature 278(2)
_diffrn_measured_fraction_theta_full 0.959
_diffrn_measured_fraction_theta_max 0.959
_diffrn_measurement_device_type 'CCD area detector'
_diffrn_measurement_method 'phi and omega scans'
_diffrn_radiation_type MoK\a
_diffrn_radiation_wavelength 0.71073
_diffrn_reflns_av_R_equivalents 0.0921
_diffrn_reflns_av_unetI/netI 0.1228
_diffrn_reflns_Laue_measured_fraction_full 0.959
_diffrn_reflns_Laue_measured_fraction_max 0.959
_diffrn_reflns_limit_h_max 34
_diffrn_reflns_limit_h_min -35
_diffrn_reflns_limit_k_max 32
_diffrn_reflns_limit_k_min -26
_diffrn_reflns_limit_l_max 17
_diffrn_reflns_limit_l_min -15
_diffrn_reflns_number 66423
_diffrn_reflns_point_group_measured_fraction_full 0.959
_diffrn_reflns_point_group_measured_fraction_max 0.959
_diffrn_reflns_theta_full 25.000
_diffrn_reflns_theta_max 25.000
_diffrn_reflns_theta_min 2.312
_exptl_absorpt_coefficient_mu 1.481
_exptl_absorpt_correction_type none
_exptl_crystal_colour colorless
_exptl_crystal_density_diffrn 1.422
_exptl_crystal_description block
_exptl_crystal_F_000 5112
_exptl_crystal_size_max 0.1
_exptl_crystal_size_mid 0.1
_exptl_crystal_size_min 0.1
_platon_squeeze_details
;
;
_refine_diff_density_max 1.850
_refine_diff_density_min -1.634
_refine_diff_density_rms 0.124
_refine_ls_extinction_method none
_refine_ls_goodness_of_fit_ref 1.089
_refine_ls_hydrogen_treatment constr
_refine_ls_matrix_type full
_refine_ls_number_parameters 1436
_refine_ls_number_reflns 19915
_refine_ls_number_restraints 2412
_refine_ls_restrained_S_all 1.078
_refine_ls_R_factor_all 0.1539
_refine_ls_R_factor_gt 0.0935
_refine_ls_shift/su_max 0.006
_refine_ls_shift/su_mean 0.000
_refine_ls_structure_factor_coef Fsqd
_refine_ls_weighting_details 'w=1/[\s^2^(Fo^2^)+(0.1349P)^2^] where P=(Fo^2^+2Fc^2^)/3'
_refine_ls_weighting_scheme calc
_refine_ls_wR_factor_gt 0.2412
_refine_ls_wR_factor_ref 0.2665
_reflns_Friedel_coverage 0.000
_reflns_number_gt 10827
_reflns_number_total 19915
_reflns_threshold_expression 'I > 2\s(I)'
_cod_data_source_file d0dt00933d2.cif
_cod_data_source_block ljy
_cod_depositor_comments 'Adding full bibliography for 7704028--7704029.cif.'
_cod_original_sg_symbol_H-M 'P 21/c'
_cod_database_code 7704028
_shelx_shelxl_version_number 2014/7
_shelx_space_group_comment
;
The symmetry employed for this shelxl refinement is uniquely defined
by the following loop, which should always be used as a source of
symmetry information in preference to the above space-group names.
They are only intended as comments.
;

loop_
_space_group_symop_operation_xyz
'x, y, z'
'-x, y+1/2, -z+1/2'
'-x, -y, -z'
'x, -y-1/2, z-1/2'

loop_
_atom_site_label
_atom_site_type_symbol
_atom_site_fract_x
_atom_site_fract_y
_atom_site_fract_z
_atom_site_U_iso_or_equiv
_atom_site_adp_type
_atom_site_occupancy
_atom_site_site_symmetry_order
_atom_site_calc_flag
_atom_site_refinement_flags_posn
_atom_site_refinement_flags_adp
_atom_site_refinement_flags_occupancy
_atom_site_disorder_assembly
_atom_site_disorder_group
Zn7 Zn 0.74945(4) 1.09471(4) 0.75828(9) 0.0502(3) Uani 1 1 d . . . . .
O36 O 0.7435(4) 1.1006(4) 0.6217(8) 0.114(2) Uani 1 1 d . U . . .
C1 C 1.1355(3) 1.1355(4) 0.0340(7) 0.0515(14) Uani 1 1 d . U . . .
C2 C 0.6347(3) 0.8728(3) 0.7018(6) 0.0343(12) Uani 1 1 d . U . . .
C3 C 0.3891(3) 0.6996(4) 0.5144(6) 0.0406(13) Uani 1 1 d . U . . .
H3 H 0.3673 0.7219 0.4947 0.049 Uiso 1 1 calc R U . . .
C4 C 0.5877(3) 0.8720(3) 0.6995(6) 0.0360(11) Uani 1 1 d . U . . .
H4 H 0.5722 0.9008 0.7074 0.043 Uiso 1 1 calc R U . . .
C5 C 0.5732(3) 1.2463(4) 0.2021(7) 0.0448(11) Uani 1 1 d . U . . .
C6 C 0.4637(3) 0.6821(3) 0.5768(6) 0.0382(12) Uani 1 1 d . U . . .
C7 C 1.1422(3) 0.6657(5) 0.4910(8) 0.0622(15) Uani 1 1 d . U . . .
C8 C 0.6246(3) 0.6972(3) 0.8244(6) 0.0347(11) Uani 1 1 d . U . . .
H8 H 0.6182 0.7298 0.8330 0.042 Uiso 1 1 calc R U . . .
C9 C 0.5430(3) 1.2042(4) 0.1831(7) 0.0443(10) Uani 1 1 d . U . . .
C10 C 0.4444(3) 1.1583(4) 0.0824(7) 0.0484(12) Uani 1 1 d . U . . .
C11 C 1.0581(3) 0.6767(4) 0.5637(7) 0.0554(13) Uani 1 1 d . U . . .
C12 C 0.8679(3) 0.5936(3) 0.8518(7) 0.0402(12) Uani 1 1 d . U . . .
C13 C 1.0560(3) 1.1581(4) 0.1193(7) 0.0517(13) Uani 1 1 d . U . . .
C14 C 0.5492(3) 1.1550(4) 0.2026(7) 0.0449(11) Uani 1 1 d . U . . .
C15 C 0.5597(3) 0.7421(3) 0.6607(6) 0.0338(11) Uani 1 1 d . U . . .
C16 C 0.4119(3) 0.6183(4) 0.5388(6) 0.0417(13) Uani 1 1 d . U . . .
H16 H 0.4054 0.5855 0.5364 0.050 Uiso 1 1 calc R U . . .
C17 C 0.6598(3) 0.9187(3) 0.7157(6) 0.0360(13) Uani 1 1 d . U . . .
C18 C 0.6039(3) 0.6720(3) 0.7505(6) 0.0330(11) Uani 1 1 d . U . . .
C19 C 0.4536(3) 0.6336(3) 0.5714(6) 0.0410(13) Uani 1 1 d . U . . .
H19 H 0.4752 0.6109 0.5900 0.049 Uiso 1 1 calc R U . . .
C20 C 0.9272(3) 0.6425(3) 0.7391(7) 0.0405(11) Uani 1 1 d . U . . .
C21 C 0.3601(3) 1.1474(4) -0.0029(7) 0.0546(13) Uani 1 1 d . U . . .
C22 C 0.9585(3) 0.6687(4) 0.6806(7) 0.0416(11) Uani 1 1 d . U . . .
C23 C 0.6550(3) 0.6737(3) 0.8853(6) 0.0350(13) Uani 1 1 d . U . . .
H23 H 0.6681 0.6903 0.9357 0.042 Uiso 1 1 calc R U . . .
C24 C 0.6478(3) 0.6020(3) 0.7967(6) 0.0349(13) Uani 1 1 d . U . . .
H24 H 0.6563 0.5702 0.7856 0.042 Uiso 1 1 calc R U . . .
C25 C 0.5861(3) 0.7865(3) 0.6749(6) 0.0339(10) Uani 1 1 d . U . . .
C26 C 0.5860(3) 1.1278(4) 0.2516(7) 0.0455(11) Uani 1 1 d . U . . .
C27 C 0.5639(3) 0.8306(3) 0.6862(6) 0.0346(11) Uani 1 1 d . U . . .
H27 H 0.5325 0.8315 0.6845 0.042 Uiso 1 1 calc R U . . .
C28 C 0.3795(3) 0.6515(4) 0.5096(7) 0.0406(13) Uani 1 1 d . U . . .
C29 C 0.8467(3) 0.7801(3) 0.6816(6) 0.0412(12) Uani 1 1 d . U . . .
H29 H 0.8168 0.7717 0.6901 0.049 Uiso 1 1 calc R U . . .
C30 C 0.6047(3) 1.0878(4) 0.2096(7) 0.0473(12) Uani 1 1 d . U . . .
H30 H 0.5933 1.0779 0.1515 0.057 Uiso 1 1 calc R U . . .
C31 C 1.0773(3) 1.1936(4) 0.0710(7) 0.0529(14) Uani 1 1 d . U . . .
H31 H 1.0654 1.2246 0.0658 0.064 Uiso 1 1 calc R U . . .
C32 C 0.6198(3) 1.2419(4) 0.2133(7) 0.0466(11) Uani 1 1 d . U . . .
H32 H 0.6334 1.2116 0.2118 0.056 Uiso 1 1 calc R U . . .
C33 C 0.8659(3) 1.3240(4) 0.2217(8) 0.0575(13) Uani 1 1 d . U . . .
C34 C 0.6986(3) 0.9001(3) 0.4369(6) 0.0325(18) Uani 1 1 d . U . . .
C35 C 1.1180(3) 1.1814(4) 0.0295(7) 0.0530(14) Uani 1 1 d . U . . .
H35 H 1.1334 1.2052 -0.0020 0.064 Uiso 1 1 calc R U . . .
C36 C 0.5804(3) 1.3322(4) 0.2158(7) 0.0467(12) Uani 1 1 d . U . . .
H36 H 0.5672 1.3627 0.2167 0.056 Uiso 1 1 calc R U . . .
C37 C 0.9576(3) 1.2069(4) 0.2017(8) 0.0540(11) Uani 1 1 d . U . . .
C38 C 0.6169(3) 0.6241(3) 0.7368(6) 0.0347(13) Uani 1 1 d . U . . .
H38 H 0.6045 0.6069 0.6864 0.042 Uiso 1 1 calc R U . . .
C39 C 0.5683(3) 0.6940(3) 0.6904(6) 0.0337(10) Uani 1 1 d . U . . .
C40 C 0.8931(3) 0.6323(3) 0.8859(7) 0.0415(12) Uani 1 1 d . U . . .
H40 H 0.8904 0.6417 0.9475 0.050 Uiso 1 1 calc R U . . .
C41 C 0.9560(3) 1.1593(4) 0.2347(8) 0.0541(11) Uani 1 1 d . U . . .
C42 C 0.4311(3) 0.7161(4) 0.5485(6) 0.0403(13) Uani 1 1 d . U . . .
H42 H 0.4373 0.7490 0.5524 0.048 Uiso 1 1 calc R U . . .
C43 C 0.3774(3) 1.1928(4) 0.0107(7) 0.0533(14) Uani 1 1 d . U . . .
H43 H 0.3610 1.2197 -0.0094 0.064 Uiso 1 1 calc R U . . .
C44 C 0.6551(3) 1.0768(4) 0.3407(7) 0.0476(13) Uani 1 1 d . U . . .
C45 C 0.6659(3) 0.8743(3) 0.3713(6) 0.0304(18) Uani 1 1 d . U . . .
C46 C 0.6333(3) 0.7877(3) 0.6770(6) 0.0352(10) Uani 1 1 d . U . . .
H46 H 0.6492 0.7590 0.6701 0.042 Uiso 1 1 calc R U . . .
C47 C 0.8244(3) 0.8673(4) 0.6718(7) 0.0417(13) Uani 1 1 d . U . . .
C48 C 0.4195(3) 1.1985(4) 0.0544(7) 0.0519(14) Uani 1 1 d . U . . .
H48 H 0.4311 1.2294 0.0649 0.062 Uiso 1 1 calc R U . . .
C49 C 0.5541(3) 1.2924(4) 0.2012(7) 0.0461(12) Uani 1 1 d . U . . .
H49 H 0.5231 1.2960 0.1906 0.055 Uiso 1 1 calc R U . . .
C50 C 0.8584(3) 0.8286(3) 0.6710(6) 0.0400(12) Uani 1 1 d . U . . .
C51 C 0.8798(3) 0.7437(4) 0.6796(6) 0.0414(10) Uani 1 1 d . U . . .
H51 H 0.8719 0.7117 0.6901 0.050 Uiso 1 1 calc R U . . .
C52 C 0.6400(3) 1.0624(4) 0.2526(7) 0.0480(12) Uani 1 1 d . U . . .
H52 H 0.6532 1.0364 0.2231 0.058 Uiso 1 1 calc R U . . .
C53 C 0.9580(3) 0.7177(4) 0.6521(7) 0.0415(10) Uani 1 1 d . U . . .
C54 C 0.9255(3) 1.2473(4) 0.2102(8) 0.0539(12) Uani 1 1 d . U . . .
C55 C 0.9040(3) 0.8401(4) 0.6553(6) 0.0422(12) Uani 1 1 d . U . . .
H55 H 0.9128 0.8721 0.6491 0.051 Uiso 1 1 calc R U . . .
C56 C 0.6461(3) 1.2834(4) 0.2269(7) 0.0472(12) Uani 1 1 d . U . . .
H56 H 0.6773 1.2808 0.2344 0.057 Uiso 1 1 calc R U . . .
C57 C 0.8521(4) 1.2789(4) 0.2410(8) 0.0571(13) Uani 1 1 d . U . . .
H57 H 0.8224 1.2737 0.2566 0.069 Uiso 1 1 calc R U . . .
C58 C 0.9217(3) 0.6571(4) 0.8316(6) 0.0412(10) Uani 1 1 d . U . . .
H58 H 0.9376 0.6836 0.8556 0.049 Uiso 1 1 calc R U . . .
C59 C 0.6569(3) 0.8310(3) 0.6894(6) 0.0351(12) Uani 1 1 d . U . . .
H59 H 0.6883 0.8310 0.6891 0.042 Uiso 1 1 calc R U . . .
C60 C 0.9350(3) 0.8037(3) 0.6494(6) 0.0416(12) Uani 1 1 d . U . . .
H60 H 0.9646 0.8115 0.6364 0.050 Uiso 1 1 calc R U . . .
C61 C 0.6012(3) 1.1417(4) 0.3364(7) 0.0478(11) Uani 1 1 d . U . . .
H61 H 0.5890 1.1689 0.3640 0.057 Uiso 1 1 calc R U . . .
C62 C 0.6260(3) 1.3278(4) 0.2292(7) 0.0467(13) Uani 1 1 d . U . . .
C63 C 0.8816(3) 1.2396(4) 0.2379(7) 0.0569(11) Uani 1 1 d . U . . .
H63 H 0.8721 1.2089 0.2541 0.068 Uiso 1 1 calc R U . . .
C64 C 0.8616(3) 1.0815(4) 0.3177(8) 0.0564(13) Uani 1 1 d . U . . .
H64 H 0.8376 1.0635 0.2925 0.068 Uiso 1 1 calc R U . . .
C65 C 0.9230(3) 1.1344(4) 0.2950(8) 0.0550(12) Uani 1 1 d . U . . .
C66 C 0.6359(3) 1.1150(4) 0.3845(7) 0.0489(12) Uani 1 1 d . U . . .
H66 H 0.6453 1.1233 0.4449 0.059 Uiso 1 1 calc R U . . .
C67 C 0.3846(3) 1.1078(4) 0.0257(7) 0.0538(14) Uani 1 1 d . U . . .
H67 H 0.3722 1.0772 0.0168 0.065 Uiso 1 1 calc R U . . .
C68 C 0.8674(3) 1.0844(4) 0.4108(8) 0.0552(13) Uani 1 1 d . U . . .
C69 C 0.3347(3) 0.6339(4) 0.4712(7) 0.0418(13) Uani 1 1 d . U . . .
C70 C 0.8367(3) 0.5675(4) 0.9134(7) 0.0417(13) Uani 1 1 d . U . . .
C71 C 0.8739(3) 0.5779(4) 0.7625(6) 0.0418(12) Uani 1 1 d . U . . .
H71 H 0.8580 0.5511 0.7397 0.050 Uiso 1 1 calc R U . . .
C72 C 1.0800(3) 0.7151(5) 0.5277(8) 0.0615(15) Uani 1 1 d . U . . .
H72 H 1.0664 0.7454 0.5276 0.074 Uiso 1 1 calc R U . . .
C73 C 0.9390(3) 1.2926(4) 0.1902(7) 0.0558(13) Uani 1 1 d . U . . .
H73 H 0.9685 1.2980 0.1732 0.067 Uiso 1 1 calc R U . . .
C74 C 0.9037(3) 0.6021(3) 0.7059(7) 0.0417(11) Uani 1 1 d . U . . .
H74 H 0.9078 0.5911 0.6458 0.050 Uiso 1 1 calc R U . . .
C75 C 0.2454(4) 1.2053(5) -0.2756(12) 0.086(3) Uani 1 1 d . U . . .
H75 H 0.2620 1.2213 -0.2287 0.103 Uiso 1 1 calc R U . . .
C76 C 1.0738(3) 1.1130(4) 0.1250(7) 0.0549(14) Uani 1 1 d . U . . .
H76 H 1.0591 1.0892 0.1580 0.066 Uiso 1 1 calc R U . . .
C77 C 0.6559(3) 1.3720(4) 0.2450(7) 0.0487(14) Uani 1 1 d . U . . .
C78 C 1.1763(3) 1.1227(4) -0.0186(8) 0.0527(16) Uani 1 1 d . U . . .
C79 C 0.9283(3) 1.1387(4) 0.3918(8) 0.0578(12) Uani 1 1 d . U . . .
H79 H 0.9504 1.1591 0.4173 0.069 Uiso 1 1 calc R U . . .
C80 C 0.6935(3) 1.0495(4) 0.3858(8) 0.0494(14) Uani 1 1 d . U . . .
C81 C 0.3142(4) 1.1437(5) -0.0546(8) 0.0577(15) Uani 1 1 d . U . . .
C82 C 0.4274(3) 1.1123(4) 0.0679(7) 0.0531(14) Uani 1 1 d . U . . .
H82 H 0.4441 1.0851 0.0858 0.064 Uiso 1 1 calc R U . . .
C83 C 0.9095(3) 1.3308(4) 0.1948(8) 0.0586(13) Uani 1 1 d . U . . .
H83 H 0.9192 1.3617 0.1797 0.070 Uiso 1 1 calc R U . . .
C84 C 1.1230(3) 0.7097(5) 0.4903(8) 0.0618(15) Uani 1 1 d . U . . .
H84 H 1.1377 0.7361 0.4657 0.074 Uiso 1 1 calc R U . . .
C85 C 1.1138(3) 1.1015(4) 0.0823(7) 0.0549(14) Uani 1 1 d . U . . .
H85 H 1.1255 1.0704 0.0871 0.066 Uiso 1 1 calc R U . . .
C86 C 0.8375(4) 1.0534(4) 0.4732(8) 0.0556(15) Uani 1 1 d . U . . .
C87 C 0.8904(3) 1.1045(4) 0.2582(8) 0.0570(12) Uani 1 1 d . U . . .
H87 H 0.8875 1.0997 0.1943 0.068 Uiso 1 1 calc R U . . .
C88 C 1.0773(3) 0.6309(4) 0.5651(8) 0.0639(15) Uani 1 1 d . U . . .
H88 H 1.0622 0.6044 0.5885 0.077 Uiso 1 1 calc R U . . .
C89 C 0.8315(4) 1.3641(5) 0.2285(9) 0.0640(15) Uani 1 1 d . U . . .
C90 C 1.1865(4) 0.6581(5) 0.4474(9) 0.0651(16) Uani 1 1 d . U . . .
C91 C 0.9014(3) 1.1130(4) 0.4497(8) 0.0577(13) Uani 1 1 d . U . . .
H91 H 0.9059 1.1149 0.5139 0.069 Uiso 1 1 calc R U . . .
C92 C 1.1204(3) 0.6261(5) 0.5296(8) 0.0636(15) Uani 1 1 d . U . . .
H92 H 1.1348 0.5962 0.5317 0.076 Uiso 1 1 calc R U . . .
C93 C 0.2527(5) 1.2783(5) -0.3697(11) 0.103(4) Uani 1 1 d . U . . .
H93A H 0.2759 1.2845 -0.3227 0.155 Uiso 1 1 calc R U . . .
H93B H 0.2283 1.3005 -0.3626 0.155 Uiso 1 1 calc R U . . .
H93C H 0.2648 1.2823 -0.4301 0.155 Uiso 1 1 calc R U . . .
C94 C 0.2112(5) 1.2089(6) -0.4354(11) 0.109(4) Uani 1 1 d . U . . .
H94A H 0.1797 1.2147 -0.4278 0.163 Uiso 1 1 calc R U . . .
H94B H 0.2166 1.1747 -0.4382 0.163 Uiso 1 1 calc R U . . .
H94C H 0.2203 1.2237 -0.4920 0.163 Uiso 1 1 calc R U . . .
C95 C 0.9356(5) 1.0040(6) 0.6415(15) 0.138(4) Uani 1 1 d . U . . .
H95 H 0.9196 1.0326 0.6483 0.166 Uiso 1 1 calc R U . . .
C97 C 1.0035(5) 1.0509(6) 0.6517(15) 0.154(5) Uani 1 1 d . U . . .
H97A H 1.0025 1.0624 0.7145 0.231 Uiso 1 1 calc R U . . .
H97B H 0.9892 1.0738 0.6102 0.231 Uiso 1 1 calc R U . . .
H97C H 1.0344 1.0467 0.6358 0.231 Uiso 1 1 calc R U . . .
C98 C 1.0065(6) 0.9633(6) 0.6350(16) 0.156(5) Uani 1 1 d . U . . .
H98A H 0.9899 0.9405 0.5968 0.233 Uiso 1 1 calc R U . . .
H98B H 1.0128 0.9496 0.6954 0.233 Uiso 1 1 calc R U . . .
H98C H 1.0343 0.9710 0.6066 0.233 Uiso 1 1 calc R U . . .
C100 C 0.2299(7) 0.6770(8) 0.0013(15) 0.176(5) Uani 1 1 d . U . . .
H10A H 0.2312 0.6423 0.0020 0.265 Uiso 1 1 d R U . . .
H10B H 0.2471 0.6890 -0.0489 0.265 Uiso 1 1 d R U . . .
H10C H 0.1991 0.6873 -0.0071 0.265 Uiso 1 1 d R U . . .
C101 C 0.9238(3) 0.7553(3) 0.6621(6) 0.0399(11) Uani 1 1 d . U . . .
C103 C 0.2476(7) 0.6625(9) 0.1580(17) 0.163(5) Uani 1 1 d . U . . .
H103 H 0.2367 0.6315 0.1456 0.195 Uiso 1 1 d R U . . .
C102 C 0.2641(7) 0.7438(8) 0.0929(14) 0.173(5) Uani 1 1 d . U . . .
H10D H 0.2417 0.7634 0.1213 0.259 Uiso 1 1 d R U . . .
H10E H 0.2686 0.7552 0.0310 0.259 Uiso 1 1 d R U . . .
H10F H 0.2920 0.7459 0.1290 0.259 Uiso 1 1 d R U . . .
N1 N 0.4873(2) 1.1661(3) 0.1280(5) 0.0345(18) Uani 1 1 d . . . . .
N2 N 0.2476(6) 0.6936(7) 0.0863(12) 0.148(5) Uani 1 1 d . U . . .
N3 N 0.5041(2) 1.2106(3) 0.1373(5) 0.0355(18) Uani 1 1 d . . . . .
N4 N 0.5133(2) 1.1312(3) 0.1648(5) 0.0358(18) Uani 1 1 d . . . . .
N5 N 0.9918(2) 1.1351(3) 0.2068(6) 0.050(2) Uani 1 1 d . . . . .
N6 N 1.0145(2) 1.1684(3) 0.1590(6) 0.046(2) Uani 1 1 d . . . . .
N7 N 0.9953(2) 1.2121(3) 0.1555(5) 0.045(2) Uani 1 1 d . . . . .
N8 N 0.5060(2) 0.6977(3) 0.6153(5) 0.0330(17) Uani 1 1 d . . . . .
N9 N 0.5200(2) 0.7432(3) 0.6151(5) 0.0330(17) Uani 1 1 d . . . . .
N10 N 0.5338(2) 0.6668(2) 0.6605(5) 0.0312(17) Uani 1 1 d . . . . .
N11 N 1.0158(2) 0.6832(3) 0.6044(5) 0.041(2) Uani 1 1 d . . . . .
N12 N 0.9948(2) 0.6476(3) 0.6475(6) 0.046(2) Uani 1 1 d . . . . .
N13 N 0.9953(2) 0.7263(3) 0.6044(5) 0.040(2) Uani 1 1 d . . . . .
N14 N 0.9807(4) 1.0059(4) 0.6439(12) 0.125(4) Uani 1 1 d . U . . .
N15 N 0.2361(3) 1.2286(4) -0.3600(8) 0.066(3) Uani 1 1 d . . . . .
O1 O 0.7686(2) 0.9733(2) 0.5860(5) 0.0558(10) Uani 1 1 d . U . . .
O2 O 0.6979(3) 1.0482(3) 0.4713(6) 0.0694(12) Uani 1 1 d . U . . .
O3 O 0.7283(3) 1.0339(3) 0.7132(6) 0.0709(12) Uani 1 1 d . U . . .
O4 O 0.7100(2) 0.9407(3) 0.4175(5) 0.0667(13) Uani 1 1 d . U . . .
O5 O 0.7979(3) 1.0525(3) 0.4523(6) 0.0670(13) Uani 1 1 d . U . . .
O6 O 0.6369(2) 0.9558(3) 0.7377(5) 0.0623(15) Uani 1 1 d . U . . .
O7 O 0.8575(3) 1.0300(3) 0.5359(6) 0.0717(14) Uani 1 1 d . U . . .
O8 O 0.8046(2) 0.5440(3) 0.8774(5) 0.0639(19) Uani 1 1 d . U . . .
O9 O 0.9140(3) 0.9653(3) 0.6302(6) 0.0729(16) Uani 1 1 d . U . . .
O10 O 0.6596(3) 1.0194(3) 0.8803(6) 0.079(2) Uani 1 1 d . U . . .
O11 O 0.6394(3) 1.0191(3) 0.5942(6) 0.088(2) Uani 1 1 d . U . . .
O12 O 0.3218(2) 0.5923(3) 0.4888(6) 0.072(2) Uani 1 1 d . U . . .
O13 O 0.6962(3) 1.3648(3) 0.2629(7) 0.0851(19) Uani 1 1 d . U . . .
O14 O 0.6372(3) 1.4120(3) 0.2381(7) 0.078(2) Uani 1 1 d . U . . .
O15 O 0.3128(2) 0.6623(3) 0.4203(5) 0.0638(17) Uani 1 1 d . U . . .
O16 O 0.7656(3) 1.0700(3) 0.8871(6) 0.095(2) Uani 1 1 d . U . . .
O17 O 0.7105(2) 0.8787(3) 0.5097(5) 0.0566(13) Uani 1 1 d . U . . .
O18 O 0.7935(3) 1.3570(3) 0.2426(7) 0.095(2) Uani 1 1 d . U . . .
O19 O 0.8466(4) 1.4046(4) 0.2130(10) 0.141(3) Uani 1 1 d . U . . .
O20 O 0.7837(2) 0.8559(2) 0.6512(5) 0.0550(13) Uani 1 1 d . U . . .
O21 O 1.1931(3) 1.0831(3) -0.0112(6) 0.077(2) Uani 1 1 d . U . . .
O22 O 0.8370(2) 0.9092(3) 0.6905(5) 0.0589(14) Uani 1 1 d . U . . .
O23 O 0.2989(3) 1.1034(4) -0.0641(6) 0.0867(19) Uani 1 1 d . U . . .
O24 O 0.2959(3) 1.1792(4) -0.0893(6) 0.0818(17) Uani 1 1 d . U . . .
O26 O 0.2330(3) 1.1667(4) -0.2630(6) 0.083(2) Uani 1 1 d . U . . .
O27 O 0.2597(3) 0.6726(3) 0.2327(6) 0.080(2) Uani 1 1 d . U . . .
O28 O 0.7024(2) 0.9200(2) 0.7119(5) 0.0569(12) Uani 1 1 d . U . . .
O29 O 0.8427(3) 0.5746(3) 0.9984(5) 0.069(2) Uani 1 1 d . U . . .
O30 O 1.2063(3) 0.6181(5) 0.4598(7) 0.112(3) Uani 1 1 d . U . . .
O31 O 0.7219(3) 1.0285(3) 0.3347(6) 0.0701(15) Uani 1 1 d . U . . .
O32 O 1.2030(3) 0.6891(5) 0.4021(7) 0.112(3) Uani 1 1 d . U . . .
O33 O 1.1909(2) 1.1543(3) -0.0737(5) 0.064(2) Uani 1 1 d . U . . .
O34 O 0.8387(3) 1.0054(3) 0.7380(6) 0.0741(17) Uani 1 1 d . U . . .
O35 O 0.2509(3) 0.5700(3) 0.3170(6) 0.087(2) Uani 1 1 d . U . . .
Zn1 Zn 0.74483(3) 0.90894(4) 0.61306(7) 0.0307(3) Uani 1 1 d . . . . .
Zn2 Zn 0.75805(3) 0.99286(3) 0.45099(7) 0.0296(3) Uani 1 1 d . . . . .
Zn3 Zn 0.66448(4) 1.02215(4) 0.73083(9) 0.0459(3) Uani 1 1 d . . . . .
Zn4 Zn 0.84080(4) 0.97147(4) 0.61197(8) 0.0448(3) Uani 1 1 d . . . . .
Zn5 Zn 0.25721(4) 0.63835(5) 0.36098(9) 0.0533(4) Uani 1 1 d . . . . .
Zn6 Zn 0.24142(4) 1.13025(5) -0.14189(8) 0.0526(4) Uani 1 1 d . . . . .
O25 O 0.2373(3) 1.0656(3) -0.2090(5) 0.079(2) Uani 1 1 d . U . . .

loop_
_atom_site_aniso_label
_atom_site_aniso_U_11
_atom_site_aniso_U_22
_atom_site_aniso_U_33
_atom_site_aniso_U_23
_atom_site_aniso_U_13
_atom_site_aniso_U_12
Zn7 0.0318(7) 0.0382(7) 0.0803(9) -0.0057(6) -0.0003(6) -0.0053(5)
O36 0.101(4) 0.102(4) 0.137(5) -0.006(4) -0.018(4) -0.006(4)
C1 0.035(3) 0.063(3) 0.058(3) 0.009(3) 0.010(2) 0.011(2)
C2 0.025(2) 0.034(2) 0.043(2) -0.002(2) -0.002(2) 0.000(2)
C3 0.026(2) 0.050(3) 0.046(3) 0.002(3) -0.006(2) 0.001(2)
C4 0.026(2) 0.036(2) 0.045(2) -0.001(2) -0.002(2) 0.002(2)
C5 0.032(2) 0.050(2) 0.051(2) 0.004(2) -0.005(2) -0.0011(19)
C6 0.025(2) 0.045(2) 0.045(2) 0.002(2) -0.005(2) -0.002(2)
C7 0.034(3) 0.083(3) 0.070(3) 0.001(3) 0.009(3) 0.006(3)
C8 0.026(2) 0.034(2) 0.044(2) 0.000(2) -0.0042(19) 0.0035(19)
C9 0.031(2) 0.051(2) 0.050(2) 0.005(2) -0.0049(18) -0.0013(18)
C10 0.033(2) 0.064(3) 0.048(2) -0.001(2) -0.005(2) -0.003(2)
C11 0.031(2) 0.071(3) 0.065(3) 0.002(3) 0.007(2) 0.005(2)
C12 0.029(2) 0.046(3) 0.045(2) 0.003(2) 0.004(2) -0.004(2)
C13 0.035(2) 0.061(3) 0.059(3) 0.008(2) 0.011(2) 0.007(2)
C14 0.031(2) 0.052(2) 0.051(2) 0.006(2) -0.0047(19) 0.0000(19)
C15 0.023(2) 0.036(2) 0.043(2) 0.000(2) -0.0041(19) 0.0024(18)
C16 0.027(2) 0.049(3) 0.048(3) 0.002(2) -0.006(2) -0.004(2)
C17 0.026(2) 0.036(3) 0.046(3) -0.002(2) -0.001(2) -0.001(2)
C18 0.023(2) 0.033(2) 0.042(2) 0.001(2) -0.0038(19) 0.0020(19)
C19 0.027(2) 0.049(3) 0.047(3) 0.002(3) -0.006(2) 0.000(2)
C20 0.029(2) 0.046(2) 0.047(2) 0.005(2) 0.0039(19) -0.0010(18)
C21 0.037(3) 0.074(3) 0.053(3) -0.002(3) -0.006(2) -0.004(2)
C22 0.028(2) 0.049(2) 0.049(2) 0.004(2) 0.0038(19) 0.0003(18)
C23 0.026(2) 0.036(3) 0.043(3) -0.001(2) -0.006(2) 0.003(2)
C24 0.026(2) 0.034(3) 0.044(3) 0.000(2) -0.006(2) 0.004(2)
C25 0.025(2) 0.034(2) 0.043(2) 0.001(2) -0.0039(18) 0.0017(18)
C26 0.032(2) 0.052(2) 0.052(2) 0.006(2) -0.0058(19) -0.0016(19)
C27 0.024(2) 0.036(2) 0.044(2) 0.000(2) -0.0020(19) 0.0021(19)
C28 0.027(2) 0.049(3) 0.046(3) 0.002(2) -0.004(2) -0.003(2)
C29 0.028(2) 0.047(2) 0.050(2) 0.006(2) 0.004(2) 0.000(2)
C30 0.034(2) 0.053(2) 0.054(2) 0.008(2) -0.006(2) -0.001(2)
C31 0.036(3) 0.063(3) 0.060(3) 0.008(3) 0.010(3) 0.010(3)
C32 0.034(2) 0.051(2) 0.054(2) 0.004(2) -0.0063(19) -0.0018(19)
C33 0.043(3) 0.059(3) 0.071(3) 0.006(3) 0.008(2) 0.005(2)
C34 0.026(4) 0.033(4) 0.038(4) 0.006(4) -0.009(3) -0.005(3)
C35 0.036(3) 0.065(3) 0.059(3) 0.008(3) 0.011(2) 0.009(2)
C36 0.035(2) 0.051(3) 0.053(2) 0.004(2) -0.006(2) -0.002(2)
C37 0.038(2) 0.059(2) 0.066(2) 0.006(2) 0.011(2) 0.0002(19)
C38 0.025(2) 0.035(2) 0.043(3) -0.002(2) -0.007(2) 0.003(2)
C39 0.0233(19) 0.035(2) 0.042(2) 0.0006(19) -0.0043(18) 0.0015(17)
C40 0.031(2) 0.047(2) 0.047(2) 0.003(2) 0.004(2) -0.003(2)
C41 0.037(2) 0.059(2) 0.066(2) 0.006(2) 0.009(2) -0.0024(19)
C42 0.026(2) 0.048(3) 0.046(3) 0.002(2) -0.006(2) -0.002(2)
C43 0.037(3) 0.071(3) 0.051(3) -0.002(3) -0.004(2) -0.003(2)
C44 0.033(2) 0.054(3) 0.055(3) 0.009(2) -0.006(2) -0.002(2)
C45 0.022(4) 0.034(4) 0.035(4) 0.005(4) -0.006(3) -0.007(3)
C46 0.0256(19) 0.035(2) 0.044(2) 0.0006(19) -0.0031(18) 0.0035(17)
C47 0.031(3) 0.047(3) 0.047(3) 0.007(2) -0.001(2) 0.002(2)
C48 0.036(3) 0.069(3) 0.050(3) -0.001(3) -0.005(2) -0.003(2)
C49 0.033(2) 0.051(3) 0.053(2) 0.004(2) -0.007(2) -0.002(2)
C50 0.028(2) 0.045(2) 0.047(2) 0.005(2) 0.001(2) 0.001(2)
C51 0.029(2) 0.046(2) 0.049(2) 0.005(2) 0.0025(18) 0.0002(18)
C52 0.034(2) 0.054(3) 0.056(2) 0.008(2) -0.006(2) 0.001(2)
C53 0.0277(19) 0.048(2) 0.049(2) 0.0049(19) 0.0042(18) 0.0000(17)
C54 0.038(2) 0.058(2) 0.067(2) 0.006(2) 0.011(2) 0.001(2)
C55 0.030(2) 0.046(2) 0.050(2) 0.007(2) 0.001(2) 0.000(2)
C56 0.033(2) 0.053(3) 0.055(2) 0.003(2) -0.006(2) -0.003(2)
C57 0.041(2) 0.060(3) 0.071(3) 0.005(2) 0.012(2) 0.004(2)
C58 0.030(2) 0.046(2) 0.048(2) 0.003(2) 0.0032(18) -0.0028(18)
C59 0.024(2) 0.036(2) 0.045(2) -0.001(2) -0.003(2) 0.001(2)
C60 0.028(2) 0.047(2) 0.050(2) 0.006(2) 0.001(2) 0.000(2)
C61 0.035(2) 0.054(2) 0.054(2) 0.006(2) -0.0052(19) 0.0010(19)
C62 0.035(2) 0.051(3) 0.054(3) 0.004(2) -0.006(2) -0.004(2)
C63 0.041(2) 0.060(2) 0.071(2) 0.006(2) 0.011(2) 0.0005(19)
C64 0.040(2) 0.061(3) 0.069(3) 0.006(2) 0.006(2) -0.009(2)
C65 0.039(2) 0.059(2) 0.067(2) 0.007(2) 0.010(2) -0.005(2)
C66 0.036(2) 0.055(3) 0.055(2) 0.006(2) -0.007(2) -0.001(2)
C67 0.037(3) 0.071(3) 0.053(3) -0.002(3) -0.006(2) -0.008(2)
C68 0.040(3) 0.059(3) 0.067(3) 0.007(3) 0.009(2) -0.008(2)
C69 0.027(3) 0.051(3) 0.047(3) 0.003(3) -0.004(2) 0.000(2)
C70 0.031(2) 0.048(3) 0.046(3) 0.004(2) 0.003(2) -0.006(2)
C71 0.031(2) 0.047(2) 0.048(2) 0.003(2) 0.002(2) -0.004(2)
C72 0.033(3) 0.081(3) 0.071(3) 0.003(3) 0.009(3) 0.006(3)
C73 0.039(2) 0.059(3) 0.069(3) 0.006(2) 0.012(2) 0.004(2)
C74 0.030(2) 0.048(2) 0.047(2) 0.004(2) 0.003(2) -0.0022(19)
C75 0.064(7) 0.065(7) 0.129(9) -0.006(7) -0.010(7) 0.003(6)
C76 0.038(3) 0.065(3) 0.062(3) 0.010(3) 0.012(2) 0.011(2)
C77 0.037(3) 0.053(3) 0.055(3) 0.004(3) -0.005(2) -0.004(2)
C78 0.036(3) 0.065(3) 0.058(3) 0.009(3) 0.008(3) 0.012(3)
C79 0.042(2) 0.062(2) 0.070(2) 0.006(2) 0.010(2) -0.008(2)
C80 0.035(3) 0.055(3) 0.057(3) 0.009(3) -0.007(2) -0.003(2)
C81 0.042(3) 0.076(3) 0.055(3) -0.004(3) -0.004(3) -0.006(3)
C82 0.038(3) 0.069(3) 0.051(3) -0.002(3) -0.007(2) -0.005(3)
C83 0.044(2) 0.060(3) 0.072(3) 0.006(2) 0.010(2) 0.003(2)
C84 0.033(3) 0.082(3) 0.071(3) 0.002(3) 0.009(3) 0.005(3)
C85 0.038(3) 0.065(3) 0.062(3) 0.009(3) 0.011(2) 0.011(2)
C86 0.040(3) 0.059(3) 0.068(3) 0.006(3) 0.004(3) -0.008(3)
C87 0.042(2) 0.062(2) 0.068(2) 0.007(2) 0.008(2) -0.007(2)
C88 0.036(3) 0.082(3) 0.074(3) 0.002(3) 0.011(3) 0.005(3)
C89 0.049(3) 0.062(3) 0.082(3) 0.007(3) 0.009(3) 0.003(3)
C90 0.035(3) 0.087(3) 0.074(3) 0.001(3) 0.008(3) 0.005(3)
C91 0.042(2) 0.063(3) 0.069(3) 0.006(2) 0.009(2) -0.009(2)
C92 0.036(3) 0.082(3) 0.074(3) -0.001(3) 0.009(3) 0.007(3)
C93 0.084(8) 0.088(8) 0.136(9) 0.008(7) -0.017(7) -0.006(6)
C94 0.087(8) 0.095(8) 0.142(9) -0.006(7) -0.024(7) 0.002(6)
C95 0.067(7) 0.085(7) 0.259(12) -0.003(8) -0.038(8) -0.012(6)
C97 0.083(8) 0.100(8) 0.275(13) -0.001(9) -0.039(9) -0.012(7)
C98 0.087(8) 0.105(8) 0.272(13) 0.003(9) -0.028(9) 0.000(7)
C100 0.175(9) 0.184(10) 0.167(9) 0.016(9) -0.038(8) -0.043(9)
C101 0.027(2) 0.045(2) 0.047(2) 0.006(2) 0.0031(19) 0.0006(18)
C103 0.159(8) 0.173(8) 0.153(8) 0.016(7) -0.023(7) -0.033(7)
C102 0.174(9) 0.184(10) 0.156(9) 0.017(9) -0.038(8) -0.049(9)
N1 0.023(4) 0.042(5) 0.038(4) -0.004(4) -0.003(3) 0.005(3)
N2 0.147(9) 0.159(10) 0.134(9) 0.039(8) -0.031(8) -0.045(8)
N3 0.017(4) 0.039(5) 0.049(5) -0.001(4) -0.004(3) -0.002(3)
N4 0.025(4) 0.037(5) 0.046(5) 0.006(4) -0.002(3) 0.009(3)
N5 0.027(4) 0.056(6) 0.068(6) 0.014(5) 0.018(4) 0.009(4)
N6 0.025(4) 0.057(6) 0.055(5) 0.011(5) 0.005(4) 0.009(4)
N7 0.031(5) 0.063(6) 0.042(5) 0.010(4) 0.002(4) 0.010(4)
N8 0.020(4) 0.034(4) 0.045(5) 0.004(4) -0.004(3) 0.000(3)
N9 0.026(4) 0.030(4) 0.042(4) 0.004(4) -0.003(3) -0.003(3)
N10 0.021(4) 0.033(4) 0.039(4) 0.002(4) -0.011(3) 0.000(3)
N11 0.024(4) 0.049(5) 0.051(5) 0.006(4) 0.013(4) 0.005(4)
N12 0.026(4) 0.043(5) 0.070(6) 0.001(4) 0.016(4) 0.005(4)
N13 0.021(4) 0.048(5) 0.053(5) 0.012(4) 0.011(4) 0.001(4)
N14 0.054(6) 0.072(7) 0.246(12) 0.004(8) -0.035(8) -0.005(5)
N15 0.039(6) 0.072(7) 0.086(7) -0.006(6) -0.004(5) 0.005(5)
O1 0.0436(19) 0.050(2) 0.073(2) 0.0030(18) -0.0043(18) -0.0056(17)
O2 0.056(2) 0.065(2) 0.086(3) 0.011(2) -0.009(2) -0.009(2)
O3 0.056(2) 0.063(2) 0.094(2) -0.015(2) 0.005(2) -0.009(2)
O4 0.058(3) 0.058(3) 0.082(3) 0.010(2) -0.021(2) -0.012(2)
O5 0.050(3) 0.060(3) 0.090(3) 0.016(2) -0.004(2) -0.007(2)
O6 0.052(3) 0.052(3) 0.084(3) -0.011(3) 0.005(3) -0.007(3)
O7 0.056(3) 0.070(3) 0.089(3) 0.016(3) -0.007(3) -0.009(3)
O8 0.056(4) 0.091(5) 0.045(4) 0.016(3) -0.008(3) -0.039(4)
O9 0.055(3) 0.071(3) 0.092(3) 0.007(3) -0.009(3) -0.002(3)
O10 0.080(4) 0.066(4) 0.092(4) -0.007(4) -0.002(4) 0.001(4)
O11 0.086(4) 0.092(4) 0.088(4) -0.005(4) -0.003(4) -0.034(4)
O12 0.046(4) 0.086(5) 0.081(5) -0.002(4) -0.011(4) -0.021(4)
O13 0.055(4) 0.059(4) 0.141(5) -0.001(4) -0.008(4) -0.010(3)
O14 0.051(4) 0.053(4) 0.129(5) -0.007(4) 0.008(4) -0.013(3)
O15 0.037(3) 0.095(4) 0.059(4) -0.009(3) -0.005(3) -0.014(3)
O16 0.090(5) 0.091(5) 0.104(5) 0.015(4) -0.008(4) -0.008(4)
O17 0.051(3) 0.048(3) 0.070(3) -0.001(2) -0.008(2) -0.010(2)
O18 0.062(4) 0.072(4) 0.150(5) -0.006(4) -0.001(4) 0.013(3)
O19 0.112(7) 0.097(6) 0.216(8) 0.010(6) 0.039(7) 0.023(6)
O20 0.045(2) 0.048(3) 0.072(3) 0.003(2) -0.001(2) 0.003(2)
O21 0.057(5) 0.090(6) 0.086(5) 0.000(5) 0.023(4) 0.025(4)
O22 0.048(3) 0.052(3) 0.076(3) 0.001(3) -0.010(2) 0.005(2)
O23 0.061(4) 0.112(4) 0.086(4) -0.009(4) -0.011(3) -0.005(3)
O24 0.057(3) 0.113(4) 0.075(3) -0.003(3) -0.011(3) 0.002(3)
O26 0.060(4) 0.116(5) 0.073(4) 0.000(4) -0.009(3) 0.004(4)
O27 0.061(4) 0.118(5) 0.060(4) -0.023(4) -0.005(3) -0.008(4)
O28 0.046(2) 0.051(2) 0.074(2) -0.007(2) 0.005(2) -0.009(2)
O29 0.066(4) 0.094(5) 0.048(4) 0.012(4) -0.002(3) -0.040(4)
O30 0.051(5) 0.182(8) 0.104(6) 0.003(6) 0.026(4) 0.021(5)
O31 0.057(3) 0.062(3) 0.090(3) 0.019(3) -0.012(3) -0.001(3)
O32 0.048(4) 0.187(8) 0.101(6) 0.026(6) 0.024(4) 0.025(5)
O33 0.037(4) 0.086(5) 0.069(5) 0.001(4) 0.010(3) 0.014(4)
O34 0.065(3) 0.065(3) 0.091(4) -0.006(3) -0.010(3) 0.003(3)
O35 0.080(4) 0.100(5) 0.081(4) -0.023(4) 0.007(4) -0.027(4)
Zn1 0.0258(5) 0.0296(6) 0.0364(6) 0.0009(5) -0.0045(4) -0.0013(4)
Zn2 0.0221(5) 0.0299(6) 0.0364(6) 0.0038(5) -0.0033(4) 0.0010(4)
Zn3 0.0319(6) 0.0376(7) 0.0683(8) -0.0130(6) 0.0040(6) -0.0058(5)
Zn4 0.0337(7) 0.0522(8) 0.0481(7) 0.0033(6) -0.0020(5) -0.0025(5)
Zn5 0.0192(6) 0.0804(10) 0.0604(8) -0.0192(7) 0.0033(5) -0.0061(6)
Zn6 0.0230(6) 0.0868(10) 0.0478(7) -0.0072(7) -0.0004(5) 0.0058(6)
O25 0.067(4) 0.104(5) 0.066(4) -0.027(4) -0.009(4) 0.021(4)

loop_
_atom_type_symbol
_atom_type_description
_atom_type_scat_dispersion_real
_atom_type_scat_dispersion_imag
_atom_type_scat_source
C C 0.0033 0.0016 'International Tables Vol C Tables 4.2.6.8 and 6.1.1.4'
H H 0.0000 0.0000 'International Tables Vol C Tables 4.2.6.8 and 6.1.1.4'
N N 0.0061 0.0033 'International Tables Vol C Tables 4.2.6.8 and 6.1.1.4'
O O 0.0106 0.0060 'International Tables Vol C Tables 4.2.6.8 and 6.1.1.4'
Zn Zn 0.2839 1.4301 'International Tables Vol C Tables 4.2.6.8 and 6.1.1.4'

loop_
_geom_angle_atom_site_label_1
_geom_angle_atom_site_label_2
_geom_angle_atom_site_label_3
_geom_angle
_geom_angle_site_symmetry_1
_geom_angle_site_symmetry_3
_geom_angle_publ_flag
O18 Zn7 O3 143.7(4) 4_586 . ?
O18 Zn7 O13 99.4(4) 4_586 4_586 ?
O3 Zn7 O13 105.4(3) . 4_586 ?
O18 Zn7 O36 81.7(4) 4_586 . ?
O3 Zn7 O36 73.7(4) . . ?
O13 Zn7 O36 86.9(4) 4_586 . ?
O18 Zn7 O16 102.1(4) 4_586 . ?
O3 Zn7 O16 94.4(4) . . ?
O13 Zn7 O16 109.1(4) 4_586 . ?
O36 Zn7 O16 162.3(4) . . ?
C85 C1 C35 118.8(9) . . ?
C85 C1 C78 120.6(10) . . ?
C35 C1 C78 120.6(10) . . ?
C59 C2 C4 118.6(8) . . ?
C59 C2 C17 120.5(8) . . ?
C4 C2 C17 120.9(8) . . ?
C28 C3 C42 121.2(9) . . ?
C28 C3 H3 119.4 . . ?
C42 C3 H3 119.4 . . ?
C27 C4 C2 122.3(9) . . ?
C27 C4 H4 118.9 . . ?
C2 C4 H4 118.9 . . ?
C32 C5 C49 118.8(9) . . ?
C32 C5 C9 122.7(9) . . ?
C49 C5 C9 118.3(8) . . ?
C19 C6 C42 119.5(8) . . ?
C19 C6 N8 120.5(8) . . ?
C42 C6 N8 119.8(8) . . ?
C84 C7 C92 120.7(10) . . ?
C84 C7 C90 120.3(11) . . ?
C92 C7 C90 119.0(11) . . ?
C18 C8 C23 119.9(8) . . ?
C18 C8 H8 120.0 . . ?
C23 C8 H8 120.0 . . ?
N3 C9 C14 109.6(8) . . ?
N3 C9 C5 119.7(9) . . ?
C14 C9 C5 130.7(9) . . ?
C82 C10 C48 120.6(10) . . ?
C82 C10 N1 121.6(9) . . ?
C48 C10 N1 117.8(9) . . ?
C72 C11 C88 121.2(10) . . ?
C72 C11 N11 120.3(10) . . ?
C88 C11 N11 118.5(10) . . ?
C71 C12 C40 119.1(9) . . ?
C71 C12 C70 120.6(9) . . ?
C40 C12 C70 120.1(9) . . ?
C76 C13 C31 120.2(9) . . ?
C76 C13 N6 120.4(9) . . ?
C31 C13 N6 119.3(9) . . ?
N4 C14 C9 107.4(8) . . ?
N4 C14 C26 119.8(9) . . ?
C9 C14 C26 132.7(9) . . ?
N9 C15 C39 108.4(7) . . ?
N9 C15 C25 120.6(8) . . ?
C39 C15 C25 131.0(8) . . ?
C19 C16 C28 120.4(10) . . ?
C19 C16 H16 119.8 . . ?
C28 C16 H16 119.8 . . ?
O28 C17 O6 122.0(8) . . ?
O28 C17 C2 120.9(8) . . ?
O6 C17 C2 116.9(8) . . ?
C8 C18 C38 117.9(8) . . ?
C8 C18 C39 121.7(8) . . ?
C38 C18 C39 120.4(8) . . ?
C16 C19 C6 120.8(9) . . ?
C16 C19 H19 119.6 . . ?
C6 C19 H19 119.6 . . ?
C74 C20 C58 118.6(8) . . ?
C74 C20 C22 121.3(9) . . ?
C58 C20 C22 120.0(9) . . ?
C43 C21 C67 120.1(10) . . ?
C43 C21 C81 116.9(10) . . ?
C67 C21 C81 122.9(11) . . ?
N12 C22 C53 108.4(8) . . ?
N12 C22 C20 122.0(9) . . ?
C53 C22 C20 129.5(8) . . ?
C45 C23 C8 120.5(8) 4_576 . ?
C45 C23 H23 119.8 4_576 . ?
C8 C23 H23 119.8 . . ?
C45 C24 C38 121.0(8) 4_576 . ?
C45 C24 H24 119.5 4_576 . ?
C38 C24 H24 119.5 . . ?
C46 C25 C27 117.1(8) . . ?
C46 C25 C15 123.4(8) . . ?
C27 C25 C15 119.6(8) . . ?
C61 C26 C30 120.1(9) . . ?
C61 C26 C14 120.0(9) . . ?
C30 C26 C14 120.0(9) . . ?
C4 C27 C25 120.3(8) . . ?
C4 C27 H27 119.8 . . ?
C25 C27 H27 119.8 . . ?
C3 C28 C16 119.5(9) . . ?
C3 C28 C69 121.0(9) . . ?
C16 C28 C69 119.5(9) . . ?
C50 C29 C51 120.7(9) . . ?
C50 C29 H29 119.7 . . ?
C51 C29 H29 119.7 . . ?
C52 C30 C26 121.3(10) . . ?
C52 C30 H30 119.4 . . ?
C26 C30 H30 119.4 . . ?
C13 C31 C35 117.5(10) . . ?
C13 C31 H31 121.2 . . ?
C35 C31 H31 121.2 . . ?
C5 C32 C56 119.3(10) . . ?
C5 C32 H32 120.3 . . ?
C56 C32 H32 120.3 . . ?
C57 C33 C83 118.7(10) . . ?
C57 C33 C89 117.1(10) . . ?
C83 C33 C89 124.1(11) . . ?
O4 C34 O17 124.5(9) . . ?
O4 C34 C45 118.4(8) . . ?
O17 C34 C45 117.0(8) . . ?
C1 C35 C31 122.2(10) . . ?
C1 C35 H35 118.9 . . ?
C31 C35 H35 118.9 . . ?
C49 C36 C62 120.7(10) . . ?
C49 C36 H36 119.7 . . ?
C62 C36 H36 119.7 . . ?
N7 C37 C41 108.3(9) . . ?
N7 C37 C54 121.0(9) . . ?
C41 C37 C54 130.7(9) . . ?
C24 C38 C18 121.0(8) . . ?
C24 C38 H38 119.5 . . ?
C18 C38 H38 119.5 . . ?
N10 C39 C15 107.9(7) . . ?
N10 C39 C18 118.8(8) . . ?
C15 C39 C18 133.0(8) . . ?
C58 C40 C12 121.8(9) . . ?
C58 C40 H40 119.1 . . ?
C12 C40 H40 119.1 . . ?
N5 C41 C37 109.4(9) . . ?
N5 C41 C65 119.4(10) . . ?
C37 C41 C65 131.2(10) . . ?
C6 C42 C3 118.6(9) . . ?
C6 C42 H42 120.7 . . ?
C3 C42 H42 120.7 . . ?
C21 C43 C48 119.8(11) . . ?
C21 C43 H43 120.1 . . ?
C48 C43 H43 120.1 . . ?
C66 C44 C52 121.3(9) . . ?
C66 C44 C80 121.1(9) . . ?
C52 C44 C80 117.6(10) . . ?
C24 C45 C23 119.6(8) 4_575 4_575 ?
C24 C45 C34 119.5(8) 4_575 . ?
C23 C45 C34 120.9(8) 4_575 . ?
C59 C46 C25 121.2(8) . . ?
C59 C46 H46 119.4 . . ?
C25 C46 H46 119.4 . . ?
O22 C47 O20 123.7(9) . . ?
O22 C47 C50 118.7(9) . . ?
O20 C47 C50 117.6(9) . . ?
C43 C48 C10 120.0(11) . . ?
C43 C48 H48 120.0 . . ?
C10 C48 H48 120.0 . . ?
C36 C49 C5 120.5(9) . . ?
C36 C49 H49 119.7 . . ?
C5 C49 H49 119.7 . . ?
C29 C50 C55 118.3(8) . . ?
C29 C50 C47 121.7(8) . . ?
C55 C50 C47 119.9(9) . . ?
C101 C51 C29 120.3(9) . . ?
C101 C51 H51 119.8 . . ?
C29 C51 H51 119.8 . . ?
C44 C52 C30 118.2(10) . . ?
C44 C52 H52 120.9 . . ?
C30 C52 H52 120.9 . . ?
N13 C53 C22 108.4(8) . . ?
N13 C53 C101 120.7(9) . . ?
C22 C53 C101 130.7(8) . . ?
C73 C54 C63 119.4(10) . . ?
C73 C54 C37 119.2(9) . . ?
C63 C54 C37 121.4(10) . . ?
C60 C55 C50 119.7(9) . . ?
C60 C55 H55 120.2 . . ?
C50 C55 H55 120.2 . . ?
C62 C56 C32 120.1(9) . . ?
C62 C56 H56 120.0 . . ?
C32 C56 H56 120.0 . . ?
C33 C57 C63 121.3(10) . . ?
C33 C57 H57 119.4 . . ?
C63 C57 H57 119.4 . . ?
C40 C58 C20 119.8(9) . . ?
C40 C58 H58 120.1 . . ?
C20 C58 H58 120.1 . . ?
C2 C59 C46 120.5(8) . . ?
C2 C59 H59 119.7 . . ?
C46 C59 H59 119.7 . . ?
C55 C60 C101 122.3(9) . . ?
C55 C60 H60 118.9 . . ?
C101 C60 H60 118.9 . . ?
C26 C61 C66 120.1(10) . . ?
C26 C61 H61 119.9 . . ?
C66 C61 H61 119.9 . . ?
C36 C62 C56 120.5(9) . . ?
C36 C62 C77 121.2(9) . . ?
C56 C62 C77 118.3(9) . . ?
C54 C63 C57 119.0(10) . . ?
C54 C63 H63 120.5 . . ?
C57 C63 H63 120.5 . . ?
C68 C64 C87 121.9(11) . . ?
C68 C64 H64 119.1 . . ?
C87 C64 H64 119.1 . . ?
C87 C65 C79 119.1(10) . . ?
C87 C65 C41 121.5(10) . . ?
C79 C65 C41 119.1(10) . . ?
C44 C66 C61 119.0(10) . . ?
C44 C66 H66 120.5 . . ?
C61 C66 H66 120.5 . . ?
C21 C67 C82 121.5(11) . . ?
C21 C67 H67 119.2 . . ?
C82 C67 H67 119.2 . . ?
C64 C68 C91 119.9(10) . . ?
C64 C68 C86 119.3(10) . . ?
C91 C68 C86 120.6(10) . . ?
O15 C69 O12 123.4(10) . . ?
O15 C69 C28 116.5(9) . . ?
O12 C69 C28 120.0(9) . . ?
O29 C70 O8 124.4(9) . . ?
O29 C70 C12 116.2(9) . . ?
O8 C70 C12 119.1(9) . . ?
C12 C71 C74 120.2(9) . . ?
C12 C71 H71 119.9 . . ?
C74 C71 H71 119.9 . . ?
C11 C72 C84 121.0(11) . . ?
C11 C72 H72 119.5 . . ?
C84 C72 H72 119.5 . . ?
C54 C73 C83 120.6(10) . . ?
C54 C73 H73 119.7 . . ?
C83 C73 H73 119.7 . . ?
C20 C74 C71 120.4(9) . . ?
C20 C74 H74 119.8 . . ?
C71 C74 H74 119.8 . . ?
O26 C75 N15 121.0(14) . . ?
O26 C75 H75 119.5 . . ?
N15 C75 H75 119.5 . . ?
C13 C76 C85 121.3(10) . . ?
C13 C76 H76 119.4 . . ?
C85 C76 H76 119.4 . . ?
O13 C77 O14 126.2(10) . . ?
O13 C77 C62 117.1(10) . . ?
O14 C77 C62 116.7(9) . . ?
O21 C78 O33 122.1(10) . . ?
O21 C78 C1 120.6(10) . . ?
O33 C78 C1 117.2(10) . . ?
C91 C79 C65 121.0(11) . . ?
C91 C79 H79 119.5 . . ?
C65 C79 H79 119.5 . . ?
O2 C80 O31 121.0(10) . . ?
O2 C80 C44 119.7(10) . . ?
O31 C80 C44 119.2(10) . . ?
O23 C81 O24 122.5(11) . . ?
O23 C81 C21 116.0(12) . . ?
O24 C81 C21 121.3(11) . . ?
O23 C81 Zn6 59.3(6) . . ?
O24 C81 Zn6 63.2(6) . . ?
C21 C81 Zn6 175.0(9) . . ?
C10 C82 C67 118.0(10) . . ?
C10 C82 H82 121.0 . . ?
C67 C82 H82 121.0 . . ?
C73 C83 C33 120.9(11) . . ?
C73 C83 H83 119.5 . . ?
C33 C83 H83 119.5 . . ?
C7 C84 C72 118.8(11) . . ?
C7 C84 H84 120.6 . . ?
C72 C84 H84 120.6 . . ?
C1 C85 C76 120.1(10) . . ?
C1 C85 H85 120.0 . . ?
C76 C85 H85 120.0 . . ?
O5 C86 O7 127.2(10) . . ?
O5 C86 C68 116.4(10) . . ?
O7 C86 C68 116.2(10) . . ?
C65 C87 C64 119.0(11) . . ?
C65 C87 H87 120.5 . . ?
C64 C87 H87 120.5 . . ?
C11 C88 C92 117.3(11) . . ?
C11 C88 H88 121.3 . . ?
C92 C88 H88 121.3 . . ?
O18 C89 O19 123.0(13) . . ?
O18 C89 C33 123.0(12) . . ?
O19 C89 C33 113.9(11) . . ?
O32 C90 O30 120.7(12) . . ?
O32 C90 C7 121.0(13) . . ?
O30 C90 C7 118.4(12) . . ?
O32 C90 Zn5 61.5(7) . 1_655 ?
O30 C90 Zn5 59.5(6) . 1_655 ?
C7 C90 Zn5 173.5(9) . 1_655 ?
C79 C91 C68 118.9(11) . . ?
C79 C91 H91 120.6 . . ?
C68 C91 H91 120.6 . . ?
C7 C92 C88 120.9(11) . . ?
C7 C92 H92 119.5 . . ?
C88 C92 H92 119.5 . . ?
N15 C93 H93A 109.5 . . ?
N15 C93 H93B 109.5 . . ?
H93A C93 H93B 109.5 . . ?
N15 C93 H93C 109.5 . . ?
H93A C93 H93C 109.5 . . ?
H93B C93 H93C 109.5 . . ?
N15 C94 H94A 109.5 . . ?
N15 C94 H94B 109.5 . . ?
H94A C94 H94B 109.5 . . ?
N15 C94 H94C 109.5 . . ?
H94A C94 H94C 109.5 . . ?
H94B C94 H94C 109.5 . . ?
O9 C95 N14 122.6(16) . . ?
O9 C95 H95 118.7 . . ?
N14 C95 H95 118.7 . . ?
N14 C97 H97A 109.5 . . ?
N14 C97 H97B 109.5 . . ?
H97A C97 H97B 109.5 . . ?
N14 C97 H97C 109.5 . . ?
H97A C97 H97C 109.5 . . ?
H97B C97 H97C 109.5 . . ?
N14 C98 H98A 109.5 . . ?
N14 C98 H98B 109.5 . . ?
H98A C98 H98B 109.5 . . ?
N14 C98 H98C 109.5 . . ?
H98A C98 H98C 109.5 . . ?
H98B C98 H98C 109.5 . . ?
N2 C100 H10A 108.1 . . ?
N2 C100 H10B 110.8 . . ?
H10A C100 H10B 109.5 . . ?
N2 C100 H10C 109.5 . . ?
H10A C100 H10C 109.5 . . ?
H10B C100 H10C 109.5 . . ?
C51 C101 C60 118.7(9) . . ?
C51 C101 C53 121.2(9) . . ?
C60 C101 C53 120.0(8) . . ?
O27 C103 N2 123(2) . . ?
O27 C103 H103 119.5 . . ?
N2 C103 H103 117.1 . . ?
N2 C102 H10D 108.9 . . ?
N2 C102 H10E 107.9 . . ?
H10D C102 H10E 109.5 . . ?
N2 C102 H10F 111.6 . . ?
H10D C102 H10F 109.5 . . ?
H10E C102 H10F 109.5 . . ?
N4 N1 N3 114.8(7) . . ?
N4 N1 C10 124.4(8) . . ?
N3 N1 C10 120.8(7) . . ?
C103 N2 C100 117(2) . . ?
C103 N2 C102 124.4(19) . . ?
C100 N2 C102 118.8(18) . . ?
C9 N3 N1 104.1(7) . . ?
N1 N4 C14 104.0(7) . . ?
C41 N5 N6 103.4(8) . . ?
N7 N6 N5 114.7(7) . . ?
N7 N6 C13 123.0(8) . . ?
N5 N6 C13 122.2(8) . . ?
C37 N7 N6 104.2(8) . . ?
N9 N8 N10 114.8(7) . . ?
N9 N8 C6 124.2(7) . . ?
N10 N8 C6 120.9(7) . . ?
C15 N9 N8 104.5(7) . . ?
C39 N10 N8 104.3(7) . . ?
N12 N11 N13 115.9(7) . . ?
N12 N11 C11 122.6(8) . . ?
N13 N11 C11 121.4(8) . . ?
C22 N12 N11 104.2(7) . . ?
N11 N13 C53 103.0(7) . . ?
C95 N14 C98 120.7(14) . . ?
C95 N14 C97 120.5(14) . . ?
C98 N14 C97 118.7(14) . . ?
C75 N15 C94 125.2(12) . . ?
C75 N15 C93 117.4(11) . . ?
C94 N15 C93 117.4(12) . . ?
Zn1 O1 Zn2 113.0(3) . . ?
Zn1 O1 Zn4 107.8(3) . . ?
Zn2 O1 Zn4 106.5(3) . . ?
C80 O2 Zn2 86.9(7) . . ?
Zn7 O3 Zn3 114.4(4) . . ?
C34 O4 Zn2 142.3(7) . . ?
C86 O5 Zn2 125.6(7) . . ?
C17 O6 Zn3 119.9(6) . . ?
C86 O7 Zn4 133.5(7) . . ?
C70 O8 Zn2 124.4(6) . 4_576 ?
C95 O9 Zn4 116.6(10) . . ?
C77 O13 Zn7 133.2(8) . 4_585 ?
C77 O14 Zn3 129.6(7) . 4_585 ?
C69 O15 Zn5 117.2(7) . . ?
C34 O17 Zn1 123.8(6) . . ?
C89 O18 Zn7 125.3(9) . 4_585 ?
C47 O20 Zn1 115.4(6) . . ?
C47 O22 Zn4 133.0(7) . . ?
C81 O23 Zn6 91.5(8) . . ?
C81 O24 Zn6 87.4(8) . . ?
C75 O26 Zn6 124.9(11) . . ?
C103 O27 Zn5 134.2(15) . . ?
C17 O28 Zn1 134.3(6) . . ?
C70 O29 Zn4 132.0(7) . 4_576 ?
C90 O30 Zn5 90.7(8) . 1_655 ?
C80 O31 Zn2 94.5(7) . . ?
C90 O32 Zn5 90.4(9) . 1_655 ?
C78 O33 Zn6 111.7(7) . 1_655 ?
O20 Zn1 O17 100.2(3) . . ?
O20 Zn1 O1 122.1(3) . . ?
O17 Zn1 O1 114.7(3) . . ?
O20 Zn1 O28 107.9(3) . . ?
O17 Zn1 O28 106.7(3) . . ?
O1 Zn1 O28 104.4(3) . . ?
O1 Zn2 O5 98.1(3) . . ?
O1 Zn2 O8 106.4(3) . 4_575 ?
O5 Zn2 O8 90.2(3) . 4_575 ?
O1 Zn2 O4 96.5(3) . . ?
O5 Zn2 O4 164.5(3) . . ?
O8 Zn2 O4 90.3(3) 4_575 . ?
O1 Zn2 O31 154.8(3) . . ?
O5 Zn2 O31 84.7(3) . . ?
O8 Zn2 O31 98.6(3) 4_575 . ?
O4 Zn2 O31 80.0(3) . . ?
O1 Zn2 O2 98.1(3) . . ?
O5 Zn2 O2 85.1(3) . . ?
O8 Zn2 O2 155.5(3) 4_575 . ?
O4 Zn2 O2 88.0(3) . . ?
O31 Zn2 O2 57.1(3) . . ?
O3 Zn3 O14 104.6(3) . 4_586 ?
O3 Zn3 O6 123.9(3) . . ?
O14 Zn3 O6 131.5(3) 4_586 . ?
O3 Zn3 O11 101.3(4) . . ?
O14 Zn3 O11 87.5(4) 4_586 . ?
O6 Zn3 O11 83.0(3) . . ?
O3 Zn3 O10 104.0(3) . . ?
O14 Zn3 O10 86.4(3) 4_586 . ?
O6 Zn3 O10 82.8(3) . . ?
O11 Zn3 O10 154.7(3) . . ?
O7 Zn4 O34 97.4(3) . . ?
O7 Zn4 O22 169.0(3) . . ?
O34 Zn4 O22 83.9(3) . . ?
O7 Zn4 O29 92.9(3) . 4_575 ?
O34 Zn4 O29 169.4(3) . 4_575 ?
O22 Zn4 O29 85.5(3) . 4_575 ?
O7 Zn4 O1 98.6(3) . . ?
O34 Zn4 O1 94.4(3) . . ?
O22 Zn4 O1 92.2(3) . . ?
O29 Zn4 O1 86.4(3) 4_575 . ?
O7 Zn4 O9 82.2(3) . . ?
O34 Zn4 O9 89.7(3) . . ?
O22 Zn4 O9 86.9(3) . . ?
O29 Zn4 O9 89.3(3) 4_575 . ?
O1 Zn4 O9 175.6(3) . . ?
O15 Zn5 O35 121.9(4) . . ?
O15 Zn5 O27 100.1(3) . . ?
O35 Zn5 O27 99.0(4) . . ?
O15 Zn5 O30 113.5(3) . 1_455 ?
O35 Zn5 O30 84.6(4) . 1_455 ?
O27 Zn5 O30 138.0(4) . 1_455 ?
O15 Zn5 O32 106.0(4) . 1_455 ?
O35 Zn5 O32 128.2(4) . 1_455 ?
O27 Zn5 O32 90.0(4) . 1_455 ?
O30 Zn5 O32 57.6(4) 1_455 1_455 ?
O15 Zn5 C90 114.5(4) . 1_455 ?
O35 Zn5 C90 106.8(4) . 1_455 ?
O27 Zn5 C90 113.4(4) . 1_455 ?
O30 Zn5 C90 29.7(4) 1_455 1_455 ?
O32 Zn5 C90 28.0(4) 1_455 1_455 ?
O33 Zn6 O26 101.2(3) 1_455 . ?
O33 Zn6 O25 120.6(3) 1_455 . ?
O26 Zn6 O25 91.5(4) . . ?
O33 Zn6 O23 118.1(3) 1_455 . ?
O26 Zn6 O23 134.0(4) . . ?
O25 Zn6 O23 88.4(3) . . ?
O33 Zn6 O24 100.7(3) 1_455 . ?
O26 Zn6 O24 93.0(4) . . ?
O25 Zn6 O24 136.7(3) . . ?
O23 Zn6 O24 58.6(3) . . ?
O33 Zn6 C81 111.5(4) 1_455 . ?
O26 Zn6 C81 115.9(4) . . ?
O25 Zn6 C81 113.9(4) . . ?
O23 Zn6 C81 29.2(3) . . ?
O24 Zn6 C81 29.4(3) . . ?

loop_
_geom_bond_atom_site_label_1
_geom_bond_atom_site_label_2
_geom_bond_distance
_geom_bond_site_symmetry_2
_geom_bond_publ_flag
Zn7 O18 1.890(9) 4_586 ?
Zn7 O3 1.900(8) . ?
Zn7 O13 1.941(8) 4_586 ?
Zn7 O36 1.971(11) . ?
Zn7 O16 2.013(9) . ?
C1 C85 1.350(14) . ?
C1 C35 1.373(14) . ?
C1 C78 1.496(13) . ?
C2 C59 1.346(12) . ?
C2 C4 1.392(11) . ?
C2 C17 1.484(12) . ?
C3 C28 1.364(13) . ?
C3 C42 1.398(12) . ?
C3 H3 0.9300 . ?
C4 C27 1.355(12) . ?
C4 H4 0.9300 . ?
C5 C32 1.393(12) . ?
C5 C49 1.397(13) . ?
C5 C9 1.487(13) . ?
C6 C19 1.377(12) . ?
C6 C42 1.397(12) . ?
C6 N8 1.417(11) . ?
C7 C84 1.346(15) . ?
C7 C92 1.396(16) . ?
C7 C90 1.496(15) . ?
C8 C18 1.393(12) . ?
C8 C23 1.394(11) . ?
C8 H8 0.9300 . ?
C9 N3 1.317(11) . ?
C9 C14 1.400(13) . ?
C10 C82 1.382(14) . ?
C10 C48 1.387(14) . ?
C10 N1 1.422(11) . ?
C11 C72 1.357(15) . ?
C11 C88 1.391(15) . ?
C11 N11 1.417(11) . ?
C12 C71 1.374(13) . ?
C12 C40 1.385(13) . ?
C12 C70 1.493(13) . ?
C13 C76 1.358(14) . ?
C13 C31 1.374(14) . ?
C13 N6 1.408(11) . ?
C14 N4 1.348(12) . ?
C14 C26 1.482(13) . ?
C15 N9 1.324(10) . ?
C15 C39 1.418(12) . ?
C15 C25 1.469(12) . ?
C16 C19 1.370(12) . ?
C16 C28 1.382(13) . ?
C16 H16 0.9300 . ?
C17 O28 1.267(10) . ?
C17 O6 1.276(11) . ?
C18 C38 1.397(12) . ?
C18 C39 1.469(11) . ?
C19 H19 0.9300 . ?
C20 C74 1.393(13) . ?
C20 C58 1.406(13) . ?
C20 C22 1.470(12) . ?
C21 C43 1.368(14) . ?
C21 C67 1.368(15) . ?
C21 C81 1.528(14) . ?
C22 N12 1.330(11) . ?
C22 C53 1.417(13) . ?
C23 C45 1.383(12) 4_576 ?
C23 H23 0.9300 . ?
C24 C45 1.351(12) 4_576 ?
C24 C38 1.376(11) . ?
C24 H24 0.9300 . ?
C25 C46 1.399(11) . ?
C25 C27 1.400(12) . ?
C26 C61 1.340(13) . ?
C26 C30 1.387(14) . ?
C27 H27 0.9300 . ?
C28 C69 1.500(13) . ?
C29 C50 1.398(13) . ?
C29 C51 1.406(12) . ?
C29 H29 0.9300 . ?
C30 C52 1.386(13) . ?
C30 H30 0.9300 . ?
C31 C35 1.409(13) . ?
C31 H31 0.9300 . ?
C32 C56 1.398(13) . ?
C32 H32 0.9300 . ?
C33 C57 1.346(14) . ?
C33 C83 1.381(14) . ?
C33 C89 1.513(15) . ?
C34 O4 1.209(10) . ?
C34 O17 1.242(10) . ?
C34 C45 1.505(11) . ?
C35 H35 0.9300 . ?
C36 C49 1.361(13) . ?
C36 C62 1.363(13) . ?
C36 H36 0.9300 . ?
C37 N7 1.332(12) . ?
C37 C41 1.401(14) . ?
C37 C54 1.478(14) . ?
C38 H38 0.9300 . ?
C39 N10 1.326(10) . ?
C40 C58 1.363(12) . ?
C40 H40 0.9300 . ?
C41 N5 1.332(12) . ?
C41 C65 1.503(14) . ?
C42 H42 0.9300 . ?
C43 C48 1.383(13) . ?
C43 H43 0.9300 . ?
C44 C66 1.367(14) . ?
C44 C52 1.385(13) . ?
C44 C80 1.493(14) . ?
C45 C24 1.351(12) 4_575 ?
C45 C23 1.383(12) 4_575 ?
C46 C59 1.397(12) . ?
C46 H46 0.9300 . ?
C47 O22 1.246(11) . ?
C47 O20 1.270(11) . ?
C47 C50 1.470(13) . ?
C48 H48 0.9300 . ?
C49 H49 0.9300 . ?
C50 C55 1.416(12) . ?
C51 C101 1.378(12) . ?
C51 H51 0.9300 . ?
C52 H52 0.9300 . ?
C53 N13 1.349(11) . ?
C53 C101 1.462(13) . ?
C54 C73 1.349(14) . ?
C54 C63 1.395(13) . ?
C55 C60 1.370(13) . ?
C55 H55 0.9300 . ?
C56 C62 1.368(13) . ?
C56 H56 0.9300 . ?
C57 C63 1.396(14) . ?
C57 H57 0.9300 . ?
C58 H58 0.9300 . ?
C59 H59 0.9300 . ?
C60 C101 1.394(13) . ?
C60 H60 0.9300 . ?
C61 C66 1.424(13) . ?
C61 H61 0.9300 . ?
C62 C77 1.522(14) . ?
C63 H63 0.9300 . ?
C64 C68 1.346(14) . ?
C64 C87 1.389(14) . ?
C64 H64 0.9300 . ?
C65 C87 1.362(14) . ?
C65 C79 1.399(15) . ?
C66 H66 0.9300 . ?
C67 C82 1.391(13) . ?
C67 H67 0.9300 . ?
C68 C91 1.381(14) . ?
C68 C86 1.549(14) . ?
C69 O15 1.240(11) . ?
C69 O12 1.243(11) . ?
C70 O29 1.244(11) . ?
C70 O8 1.249(11) . ?
C71 C74 1.396(12) . ?
C71 H71 0.9300 . ?
C72 C84 1.412(13) . ?
C72 H72 0.9300 . ?
C73 C83 1.376(14) . ?
C73 H73 0.9300 . ?
C74 H74 0.9300 . ?
C75 O26 1.149(14) . ?
C75 N15 1.391(17) . ?
C75 H75 0.9300 . ?
C76 C85 1.394(13) . ?
C76 H76 0.9300 . ?
C77 O13 1.230(12) . ?
C77 O14 1.241(12) . ?
C78 O21 1.207(12) . ?
C78 O33 1.269(12) . ?
C79 C91 1.375(14) . ?
C79 H79 0.9300 . ?
C80 O2 1.232(12) . ?
C80 O31 1.280(12) . ?
C81 O23 1.211(13) . ?
C81 O24 1.219(13) . ?
C81 Zn6 2.482(11) . ?
C82 H82 0.9300 . ?
C83 H83 0.9300 . ?
C84 H84 0.9300 . ?
C85 H85 0.9300 . ?
C86 O5 1.202(12) . ?
C86 O7 1.240(12) . ?
C87 H87 0.9300 . ?
C88 C92 1.403(14) . ?
C88 H88 0.9300 . ?
C89 O18 1.170(13) . ?
C89 O19 1.231(14) . ?
C90 O32 1.194(15) . ?
C90 O30 1.260(15) . ?
C90 Zn5 2.541(12) 1_655 ?
C91 H91 0.9300 . ?
C92 H92 0.9300 . ?
C93 N15 1.469(16) . ?
C93 H93A 0.9600 . ?
C93 H93B 0.9600 . ?
C93 H93C 0.9600 . ?
C94 N15 1.398(16) . ?
C94 H94A 0.9600 . ?
C94 H94B 0.9600 . ?
C94 H94C 0.9600 . ?
C95 O9 1.257(16) . ?
C95 N14 1.338(19) . ?
C95 H95 0.9300 . ?
C97 N14 1.420(18) . ?
C97 H97A 0.9600 . ?
C97 H97B 0.9600 . ?
C97 H97C 0.9600 . ?
C98 N14 1.413(19) . ?
C98 H98A 0.9600 . ?
C98 H98B 0.9600 . ?
C98 H98C 0.9600 . ?
C100 N2 1.39(2) . ?
C100 H10A 0.9599 . ?
C100 H10B 0.9600 . ?
C100 H10C 0.9600 . ?
C103 O27 1.15(2) . ?
C103 N2 1.34(2) . ?
C103 H103 0.9300 . ?
C102 N2 1.48(2) . ?
C102 H10D 0.9601 . ?
C102 H10E 0.9600 . ?
C102 H10F 0.9599 . ?
N1 N4 1.332(9) . ?
N1 N3 1.334(10) . ?
N5 N6 1.347(10) . ?
N6 N7 1.338(11) . ?
N8 N9 1.325(9) . ?
N8 N10 1.338(9) . ?
N11 N12 1.331(10) . ?
N11 N13 1.341(10) . ?
O1 Zn1 1.961(7) . ?
O1 Zn2 2.027(7) . ?
O1 Zn4 2.160(7) . ?
O2 Zn2 2.379(8) . ?
O3 Zn3 1.949(7) . ?
O4 Zn2 2.071(7) . ?
O5 Zn2 2.028(7) . ?
O6 Zn3 2.016(7) . ?
O7 Zn4 2.027(8) . ?
O8 Zn2 2.048(7) 4_576 ?
O9 Zn4 2.184(8) . ?
O10 Zn3 2.162(9) . ?
O11 Zn3 2.074(9) . ?
O13 Zn7 1.941(8) 4_585 ?
O14 Zn3 1.998(7) 4_585 ?
O15 Zn5 1.941(7) . ?
O17 Zn1 1.956(7) . ?
O18 Zn7 1.890(8) 4_585 ?
O20 Zn1 1.932(7) . ?
O22 Zn4 2.065(7) . ?
O23 Zn6 2.135(9) . ?
O24 Zn6 2.216(9) . ?
O26 Zn6 2.019(9) . ?
O27 Zn5 2.077(9) . ?
O28 Zn1 1.963(7) . ?
O29 Zn4 2.075(7) 4_576 ?
O30 Zn5 2.190(9) 1_655 ?
O31 Zn2 2.186(7) . ?
O32 Zn5 2.233(10) 1_655 ?
O33 Zn6 1.942(7) 1_655 ?
O34 Zn4 2.045(8) . ?
O35 Zn5 2.000(9) . ?
Zn2 O8 2.048(7) 4_575 ?
Zn3 O14 1.998(7) 4_586 ?
Zn4 O29 2.075(7) 4_575 ?
Zn5 O30 2.190(9) 1_455 ?
Zn5 O32 2.233(10) 1_455 ?
Zn5 C90 2.541(12) 1_455 ?
Zn6 O33 1.942(7) 1_455 ?
Zn6 O25 2.035(8) . ?

loop_
_geom_torsion_atom_site_label_1
_geom_torsion_atom_site_label_2
_geom_torsion_atom_site_label_3
_geom_torsion_atom_site_label_4
_geom_torsion
_geom_torsion_site_symmetry_1
_geom_torsion_site_symmetry_2
_geom_torsion_site_symmetry_3
_geom_torsion_site_symmetry_4
_geom_torsion_publ_flag
C59 C2 C4 C27 0.7(14) . . . . ?
C17 C2 C4 C27 179.5(8) . . . . ?
C32 C5 C9 N3 -152.5(9) . . . . ?
C49 C5 C9 N3 22.2(14) . . . . ?
C32 C5 C9 C14 24.2(17) . . . . ?
C49 C5 C9 C14 -161.0(10) . . . . ?
N3 C9 C14 N4 1.7(11) . . . . ?
C5 C9 C14 N4 -175.3(10) . . . . ?
N3 C9 C14 C26 -179.8(10) . . . . ?
C5 C9 C14 C26 3.2(19) . . . . ?
C59 C2 C17 O28 3.3(14) . . . . ?
C4 C2 C17 O28 -175.5(9) . . . . ?
C59 C2 C17 O6 -172.1(9) . . . . ?
C4 C2 C17 O6 9.1(13) . . . . ?
C23 C8 C18 C38 -4.2(13) . . . . ?
C23 C8 C18 C39 173.6(8) . . . . ?
C28 C16 C19 C6 1.0(14) . . . . ?
C42 C6 C19 C16 -0.2(14) . . . . ?
N8 C6 C19 C16 176.5(8) . . . . ?
C74 C20 C22 N12 -61.3(14) . . . . ?
C58 C20 C22 N12 116.4(11) . . . . ?
C74 C20 C22 C53 121.0(12) . . . . ?
C58 C20 C22 C53 -61.3(14) . . . . ?
C18 C8 C23 C45 2.1(13) . . . 4_576 ?
N9 C15 C25 C46 -146.4(9) . . . . ?
C39 C15 C25 C46 35.4(15) . . . . ?
N9 C15 C25 C27 33.0(13) . . . . ?
C39 C15 C25 C27 -145.2(10) . . . . ?
N4 C14 C26 C61 -130.6(10) . . . . ?
C9 C14 C26 C61 51.0(16) . . . . ?
N4 C14 C26 C30 49.3(13) . . . . ?
C9 C14 C26 C30 -129.0(12) . . . . ?
C2 C4 C27 C25 0.5(14) . . . . ?
C46 C25 C27 C4 -0.7(13) . . . . ?
C15 C25 C27 C4 179.9(8) . . . . ?
C42 C3 C28 C16 0.0(14) . . . . ?
C42 C3 C28 C69 -178.8(9) . . . . ?
C19 C16 C28 C3 -0.9(14) . . . . ?
C19 C16 C28 C69 177.9(9) . . . . ?
C61 C26 C30 C52 -1.9(15) . . . . ?
C14 C26 C30 C52 178.1(9) . . . . ?
C76 C13 C31 C35 -0.8(16) . . . . ?
N6 C13 C31 C35 -177.7(9) . . . . ?
C49 C5 C32 C56 2.4(15) . . . . ?
C9 C5 C32 C56 177.1(9) . . . . ?
C85 C1 C35 C31 -2.2(17) . . . . ?
C78 C1 C35 C31 174.1(10) . . . . ?
C13 C31 C35 C1 1.9(16) . . . . ?
C45 C24 C38 C18 1.1(14) 4_576 . . . ?
C8 C18 C38 C24 2.7(13) . . . . ?
C39 C18 C38 C24 -175.1(8) . . . . ?
N9 C15 C39 N10 1.2(10) . . . . ?
C25 C15 C39 N10 179.5(9) . . . . ?
N9 C15 C39 C18 -173.0(9) . . . . ?
C25 C15 C39 C18 5.4(17) . . . . ?
C8 C18 C39 N10 -142.1(9) . . . . ?
C38 C18 C39 N10 35.6(12) . . . . ?
C8 C18 C39 C15 31.5(15) . . . . ?
C38 C18 C39 C15 -150.7(10) . . . . ?
C71 C12 C40 C58 3.9(15) . . . . ?
C70 C12 C40 C58 -179.7(9) . . . . ?
N7 C37 C41 N5 -1.7(13) . . . . ?
C54 C37 C41 N5 177.4(11) . . . . ?
N7 C37 C41 C65 176.0(11) . . . . ?
C54 C37 C41 C65 -5(2) . . . . ?
C19 C6 C42 C3 -0.7(14) . . . . ?
N8 C6 C42 C3 -177.4(8) . . . . ?
C28 C3 C42 C6 0.8(14) . . . . ?
C67 C21 C43 C48 -0.7(16) . . . . ?
C81 C21 C43 C48 -177.9(9) . . . . ?
O4 C34 C45 C24 -4.8(13) . . . 4_575 ?
O17 C34 C45 C24 172.3(8) . . . 4_575 ?
O4 C34 C45 C23 173.7(9) . . . 4_575 ?
O17 C34 C45 C23 -9.2(13) . . . 4_575 ?
C27 C25 C46 C59 -0.3(13) . . . . ?
C15 C25 C46 C59 179.1(8) . . . . ?
C21 C43 C48 C10 1.4(15) . . . . ?
C82 C10 C48 C43 -0.6(15) . . . . ?
N1 C10 C48 C43 -179.3(9) . . . . ?
C62 C36 C49 C5 1.7(15) . . . . ?
C32 C5 C49 C36 -3.3(15) . . . . ?
C9 C5 C49 C36 -178.3(9) . . . . ?
C51 C29 C50 C55 2.0(14) . . . . ?
C51 C29 C50 C47 179.2(9) . . . . ?
O22 C47 C50 C29 158.4(9) . . . . ?
O20 C47 C50 C29 -23.1(14) . . . . ?
O22 C47 C50 C55 -24.3(14) . . . . ?
O20 C47 C50 C55 154.2(9) . . . . ?
C50 C29 C51 C101 -3.5(14) . . . . ?
C66 C44 C52 C30 -0.1(15) . . . . ?
C80 C44 C52 C30 -179.3(9) . . . . ?
C26 C30 C52 C44 2.6(15) . . . . ?
N12 C22 C53 N13 -2.3(11) . . . . ?
C20 C22 C53 N13 175.6(9) . . . . ?
N12 C22 C53 C101 173.6(10) . . . . ?
C20 C22 C53 C101 -8.4(18) . . . . ?
N7 C37 C54 C73 -15.3(17) . . . . ?
C41 C37 C54 C73 165.6(12) . . . . ?
N7 C37 C54 C63 164.3(10) . . . . ?
C41 C37 C54 C63 -14.7(19) . . . . ?
C29 C50 C55 C60 1.1(14) . . . . ?
C47 C50 C55 C60 -176.3(9) . . . . ?
C5 C32 C56 C62 0.1(15) . . . . ?
C83 C33 C57 C63 2.6(18) . . . . ?
C89 C33 C57 C63 -179.0(11) . . . . ?
C12 C40 C58 C20 -1.9(14) . . . . ?
C74 C20 C58 C40 -1.3(14) . . . . ?
C22 C20 C58 C40 -179.1(9) . . . . ?
C4 C2 C59 C46 -1.7(14) . . . . ?
C17 C2 C59 C46 179.5(8) . . . . ?
C25 C46 C59 C2 1.5(14) . . . . ?
C50 C55 C60 C101 -2.7(15) . . . . ?
C30 C26 C61 C66 -1.3(15) . . . . ?
C14 C26 C61 C66 178.6(9) . . . . ?
C49 C36 C62 C56 0.9(15) . . . . ?
C49 C36 C62 C77 179.7(9) . . . . ?
C32 C56 C62 C36 -1.7(15) . . . . ?
C32 C56 C62 C77 179.4(9) . . . . ?
C73 C54 C63 C57 2.4(17) . . . . ?
C37 C54 C63 C57 -177.3(10) . . . . ?
C33 C57 C63 C54 -2.9(17) . . . . ?
N5 C41 C65 C87 -81.0(14) . . . . ?
C37 C41 C65 C87 101.5(15) . . . . ?
N5 C41 C65 C79 93.4(13) . . . . ?
C37 C41 C65 C79 -84.1(16) . . . . ?
C52 C44 C66 C61 -3.0(15) . . . . ?
C80 C44 C66 C61 176.1(9) . . . . ?
C26 C61 C66 C44 3.8(15) . . . . ?
C43 C21 C67 C82 -0.8(16) . . . . ?
C81 C21 C67 C82 176.3(10) . . . . ?
C87 C64 C68 C91 3.5(17) . . . . ?
C87 C64 C68 C86 -173.2(10) . . . . ?
C3 C28 C69 O15 20.8(14) . . . . ?
C16 C28 C69 O15 -158.0(9) . . . . ?
C3 C28 C69 O12 -161.2(10) . . . . ?
C16 C28 C69 O12 20.0(14) . . . . ?
C71 C12 C70 O29 159.9(10) . . . . ?
C40 C12 C70 O29 -16.4(14) . . . . ?
C71 C12 C70 O8 -26.2(14) . . . . ?
C40 C12 C70 O8 157.5(10) . . . . ?
C40 C12 C71 C74 -2.6(14) . . . . ?
C70 C12 C71 C74 -178.9(9) . . . . ?
C88 C11 C72 C84 0.0(18) . . . . ?
N11 C11 C72 C84 177.4(10) . . . . ?
C63 C54 C73 C83 -1.6(18) . . . . ?
C37 C54 C73 C83 178.1(10) . . . . ?
C58 C20 C74 C71 2.6(14) . . . . ?
C22 C20 C74 C71 -179.6(9) . . . . ?
C12 C71 C74 C20 -0.6(14) . . . . ?
C31 C13 C76 C85 -0.1(17) . . . . ?
N6 C13 C76 C85 176.8(10) . . . . ?
C36 C62 C77 O13 175.1(10) . . . . ?
C56 C62 C77 O13 -6.0(15) . . . . ?
C36 C62 C77 O14 -5.4(15) . . . . ?
C56 C62 C77 O14 173.5(10) . . . . ?
C85 C1 C78 O21 -7.4(17) . . . . ?
C35 C1 C78 O21 176.4(11) . . . . ?
C85 C1 C78 O33 169.4(10) . . . . ?
C35 C1 C78 O33 -6.7(16) . . . . ?
C87 C65 C79 C91 0.4(17) . . . . ?
C41 C65 C79 C91 -174.1(10) . . . . ?
C66 C44 C80 O2 26.7(15) . . . . ?
C52 C44 C80 O2 -154.1(10) . . . . ?
C66 C44 C80 O31 -152.1(10) . . . . ?
C52 C44 C80 O31 27.1(14) . . . . ?
C43 C21 C81 O23 -178.4(10) . . . . ?
C67 C21 C81 O23 4.5(16) . . . . ?
C43 C21 C81 O24 6.3(16) . . . . ?
C67 C21 C81 O24 -170.8(11) . . . . ?
C48 C10 C82 C67 -0.8(15) . . . . ?
N1 C10 C82 C67 177.8(9) . . . . ?
C21 C67 C82 C10 1.5(16) . . . . ?
C54 C73 C83 C33 1.3(18) . . . . ?
C57 C33 C83 C73 -1.8(18) . . . . ?
C89 C33 C83 C73 180.0(11) . . . . ?
C92 C7 C84 C72 -1.2(18) . . . . ?
C90 C7 C84 C72 176.7(10) . . . . ?
C11 C72 C84 C7 -0.1(18) . . . . ?
C35 C1 C85 C76 1.3(17) . . . . ?
C78 C1 C85 C76 -175.0(10) . . . . ?
C13 C76 C85 C1 -0.2(17) . . . . ?
C64 C68 C86 O5 -44.9(15) . . . . ?
C91 C68 C86 O5 138.4(11) . . . . ?
C64 C68 C86 O7 131.0(12) . . . . ?
C91 C68 C86 O7 -45.7(16) . . . . ?
C79 C65 C87 C64 3.9(16) . . . . ?
C41 C65 C87 C64 178.3(10) . . . . ?
C68 C64 C87 C65 -5.9(17) . . . . ?
C72 C11 C88 C92 1.3(17) . . . . ?
N11 C11 C88 C92 -176.1(10) . . . . ?
C57 C33 C89 O18 -6(2) . . . . ?
C83 C33 C89 O18 172.4(13) . . . . ?
C57 C33 C89 O19 177.7(13) . . . . ?
C83 C33 C89 O19 -4(2) . . . . ?
C84 C7 C90 O32 -8.8(19) . . . . ?
C92 C7 C90 O32 169.1(13) . . . . ?
C84 C7 C90 O30 171.0(12) . . . . ?
C92 C7 C90 O30 -11.1(18) . . . . ?
C65 C79 C91 C68 -2.9(17) . . . . ?
C64 C68 C91 C79 0.9(17) . . . . ?
C86 C68 C91 C79 177.6(10) . . . . ?
C84 C7 C92 C88 2.6(18) . . . . ?
C90 C7 C92 C88 -175.3(11) . . . . ?
C11 C88 C92 C7 -2.6(17) . . . . ?
C29 C51 C101 C60 1.9(14) . . . . ?
C29 C51 C101 C53 -175.0(9) . . . . ?
C55 C60 C101 C51 1.2(15) . . . . ?
C55 C60 C101 C53 178.1(9) . . . . ?
N13 C53 C101 C51 156.5(9) . . . . ?
C22 C53 C101 C51 -19.0(16) . . . . ?
N13 C53 C101 C60 -20.3(14) . . . . ?
C22 C53 C101 C60 164.2(10) . . . . ?
C82 C10 N1 N4 -3.9(14) . . . . ?
C48 C10 N1 N4 174.8(8) . . . . ?
C82 C10 N1 N3 176.7(8) . . . . ?
C48 C10 N1 N3 -4.6(13) . . . . ?
O27 C103 N2 C100 -177(2) . . . . ?
O27 C103 N2 C102 2(4) . . . . ?
C14 C9 N3 N1 -0.8(10) . . . . ?
C5 C9 N3 N1 176.6(8) . . . . ?
N4 N1 N3 C9 -0.4(10) . . . . ?
C10 N1 N3 C9 179.1(8) . . . . ?
N3 N1 N4 C14 1.4(9) . . . . ?
C10 N1 N4 C14 -178.0(8) . . . . ?
C9 C14 N4 N1 -1.8(10) . . . . ?
C26 C14 N4 N1 179.5(8) . . . . ?
C37 C41 N5 N6 0.8(12) . . . . ?
C65 C41 N5 N6 -177.2(9) . . . . ?
C41 N5 N6 N7 0.4(11) . . . . ?
C41 N5 N6 C13 177.8(9) . . . . ?
C76 C13 N6 N7 -179.9(10) . . . . ?
C31 C13 N6 N7 -3.0(15) . . . . ?
C76 C13 N6 N5 2.8(16) . . . . ?
C31 C13 N6 N5 179.7(10) . . . . ?
C41 C37 N7 N6 1.8(11) . . . . ?
C54 C37 N7 N6 -177.4(9) . . . . ?
N5 N6 N7 C37 -1.4(11) . . . . ?
C13 N6 N7 C37 -178.9(9) . . . . ?
C19 C6 N8 N9 173.4(8) . . . . ?
C42 C6 N8 N9 -9.9(13) . . . . ?
C19 C6 N8 N10 -10.9(13) . . . . ?
C42 C6 N8 N10 165.8(8) . . . . ?
C39 C15 N9 N8 -1.6(9) . . . . ?
C25 C15 N9 N8 179.9(8) . . . . ?
N10 N8 N9 C15 1.5(9) . . . . ?
C6 N8 N9 C15 177.5(8) . . . . ?
C15 C39 N10 N8 -0.3(9) . . . . ?
C18 C39 N10 N8 174.9(7) . . . . ?
N9 N8 N10 C39 -0.8(9) . . . . ?
C6 N8 N10 C39 -176.9(8) . . . . ?
C72 C11 N11 N12 -174.3(10) . . . . ?
C88 C11 N11 N12 3.2(15) . . . . ?
C72 C11 N11 N13 3.3(15) . . . . ?
C88 C11 N11 N13 -179.2(9) . . . . ?
C53 C22 N12 N11 2.3(11) . . . . ?
C20 C22 N12 N11 -175.8(9) . . . . ?
N13 N11 N12 C22 -1.7(11) . . . . ?
C11 N11 N12 C22 176.0(9) . . . . ?
N12 N11 N13 C53 0.2(11) . . . . ?
C11 N11 N13 C53 -177.4(9) . . . . ?
C22 C53 N13 N11 1.2(10) . . . . ?
C101 C53 N13 N11 -175.2(8) . . . . ?
O9 C95 N14 C98 -1(3) . . . . ?
O9 C95 N14 C97 176.6(18) . . . . ?
O26 C75 N15 C94 1(2) . . . . ?
O26 C75 N15 C93 179.0(13) . . . . ?
O31 C80 O2 Zn2 -7.1(10) . . . . ?
C44 C80 O2 Zn2 174.2(9) . . . . ?
O18 Zn7 O3 Zn3 -153.4(5) 4_586 . . . ?
O13 Zn7 O3 Zn3 -22.0(6) 4_586 . . . ?
O36 Zn7 O3 Zn3 -104.1(5) . . . . ?
O16 Zn7 O3 Zn3 89.2(5) . . . . ?
O17 C34 O4 Zn2 18.3(18) . . . . ?
C45 C34 O4 Zn2 -164.8(8) . . . . ?
O7 C86 O5 Zn2 -38.2(17) . . . . ?
C68 C86 O5 Zn2 137.2(8) . . . . ?
O28 C17 O6 Zn3 17.9(13) . . . . ?
C2 C17 O6 Zn3 -166.7(6) . . . . ?
O5 C86 O7 Zn4 16(2) . . . . ?
C68 C86 O7 Zn4 -159.7(8) . . . . ?
O29 C70 O8 Zn2 -5.5(16) . . . 4_576 ?
C12 C70 O8 Zn2 -178.8(6) . . . 4_576 ?
N14 C95 O9 Zn4 -173.0(16) . . . . ?
O14 C77 O13 Zn7 -17(2) . . . 4_585 ?
C62 C77 O13 Zn7 162.0(8) . . . 4_585 ?
O13 C77 O14 Zn3 11.6(18) . . . 4_585 ?
C62 C77 O14 Zn3 -167.9(7) . . . 4_585 ?
O12 C69 O15 Zn5 -3.3(14) . . . . ?
C28 C69 O15 Zn5 174.7(6) . . . . ?
O4 C34 O17 Zn1 6.9(14) . . . . ?
C45 C34 O17 Zn1 -170.1(6) . . . . ?
O19 C89 O18 Zn7 -7(2) . . . 4_585 ?
C33 C89 O18 Zn7 176.6(8) . . . 4_585 ?
O22 C47 O20 Zn1 18.2(13) . . . . ?
C50 C47 O20 Zn1 -160.2(7) . . . . ?
O20 C47 O22 Zn4 -68.1(13) . . . . ?
C50 C47 O22 Zn4 110.3(9) . . . . ?
O24 C81 O23 Zn6 -2.4(13) . . . . ?
C21 C81 O23 Zn6 -177.7(8) . . . . ?
O23 C81 O24 Zn6 2.3(12) . . . . ?
C21 C81 O24 Zn6 177.3(10) . . . . ?
N15 C75 O26 Zn6 -176.7(8) . . . . ?
N2 C103 O27 Zn5 170.8(14) . . . . ?
O6 C17 O28 Zn1 -119.4(9) . . . . ?
C2 C17 O28 Zn1 65.3(12) . . . . ?
O8 C70 O29 Zn4 46.9(16) . . . 4_576 ?
C12 C70 O29 Zn4 -139.5(8) . . . 4_576 ?
O32 C90 O30 Zn5 -7.4(14) . . . 1_655 ?
C7 C90 O30 Zn5 172.9(10) . . . 1_655 ?
O2 C80 O31 Zn2 7.7(11) . . . . ?
C44 C80 O31 Zn2 -173.5(8) . . . . ?
O30 C90 O32 Zn5 7.2(14) . . . 1_655 ?
C7 C90 O32 Zn5 -173.0(11) . . . 1_655 ?
O21 C78 O33 Zn6 0.5(14) . . . 1_655 ?
C1 C78 O33 Zn6 -176.3(8) . . . 1_655 ?

loop_
_platon_squeeze_void_nr
_platon_squeeze_void_average_x
_platon_squeeze_void_average_y
_platon_squeeze_void_average_z
_platon_squeeze_void_volume
_platon_squeeze_void_count_electrons
1 0.000 0.250 -0.029 315.1 -2.5
2 0.000 0.750 -0.005 314.4 -1.9
3 0.110 0.000 0.000 21.5 -2.6
4 0.390 0.500 0.000 23.8 -2.7
5 0.500 0.249 -0.009 313.1 -1.8
6 0.500 0.751 -0.032 313.8 -2.4
7 0.610 0.500 0.000 21.5 -2.6
8 0.890 0.000 0.000 21.2 -2.5
9 0.110 0.500 0.500 21.6 -2.6
10 0.390 1.000 0.500 21.2 -2.6
11 0.610 0.000 0.500 21.6 -2.6
12 0.890 0.500 0.500 21.2 -2.6
